data_7129210
loop_
_publ_author_name
'Skordi, Katerina'
'Anastassiades, Antonis'
'Fournet, Adeline D.'
'Kumar, Rahul'
'Schulze, Michael'
'Wernsdorfer, Wolfgang'
'Christou, George'
'Nastopoulos, Vassilios'
'Perlepes, Spyros P.'
'Papatriantafyllopoulou, Constantina'
'Tasiopoulos, Anastasios J.'

_publ_section_title
;
 High nuclearity structurally -- related Mn supertetrahedral T4 aggregates
;
_journal_name_full 'Chemical Communications'
_journal_paper_doi 10.1039/D1CC01815A
_journal_year 2021
_chemical_formula_moiety 'C107.75 H134 Mn23 N12.5 O57.75, 0.75(NO3), 4.25(H O), 3.8(H2 O), 25[H2O]'
_chemical_formula_sum 'C107.75 H145.85 Mn23 N13.25 O68.05'
_chemical_formula_weight 3979.19
_space_group_crystal_system trigonal
_space_group_IT_number 148
_space_group_name_Hall '-R 3'
_space_group_name_H-M_alt 'R -3 :H'
_atom_sites_solution_hydrogens mixed
_atom_sites_solution_primary direct
_atom_sites_solution_secondary difmap
_audit_creation_method SHELXL-2018/3
_audit_update_record
;
2021-10-08 deposited with the CCDC.	2021-10-27 downloaded from the CCDC.
;
_cell_angle_alpha 90
_cell_angle_beta 90
_cell_angle_gamma 120
_cell_formula_units_Z 18
_cell_length_a 42.7113(9)
_cell_length_b 42.7113(9)
_cell_length_c 58.4319(8)
_cell_measurement_reflns_used 10774
_cell_measurement_temperature 100(2)
_cell_measurement_theta_max 27.7530
_cell_measurement_theta_min 3.2320
_cell_volume 92314(3)
_computing_cell_refinement 'CrysAlisPro 1.171.38.43 (Rigaku OD, 2015)'
_computing_data_collection 'CrysAlisPro 1.171.38.43 (Rigaku OD, 2015)'
_computing_data_reduction 'CrysAlisPro 1.171.38.43 (Rigaku OD, 2015)'
_computing_molecular_graphics
;
PLATON (Spek, 2011); MERCURY (Bruno et al. 2002);
DIAMOND (Brandenburg, 2014); X-SEED (Barbour, 2001)
;
_computing_publication_material
;
WINGX (Farrugia, 2012); OLEX2 (Dolomanov et al., 2009)
;
_computing_structure_refinement 'SHELXL-2018/3 (Sheldrick, 2018)'
_computing_structure_solution 'SIR92 (Altomare et al., 1994)'
_diffrn_ambient_temperature 100(2)
_diffrn_detector_area_resol_mean 10.4223
_diffrn_measured_fraction_theta_full 0.997
_diffrn_measured_fraction_theta_max 0.997
_diffrn_measurement_device_type 'Oxford Diffraction SuperNova with Atlas CCD detector'
_diffrn_measurement_method '\w scans'
_diffrn_radiation_type MoK\a
_diffrn_radiation_wavelength 0.71073
_diffrn_reflns_av_R_equivalents 0.0293
_diffrn_reflns_av_unetI/netI 0.0546
_diffrn_reflns_Laue_measured_fraction_full 0.997
_diffrn_reflns_Laue_measured_fraction_max 0.997
_diffrn_reflns_limit_h_max 48
_diffrn_reflns_limit_h_min -31
_diffrn_reflns_limit_k_max 15
_diffrn_reflns_limit_k_min -50
_diffrn_reflns_limit_l_max 36
_diffrn_reflns_limit_l_min -69
_diffrn_reflns_number 56077
_diffrn_reflns_point_group_measured_fraction_full 0.997
_diffrn_reflns_point_group_measured_fraction_max 0.997
_diffrn_reflns_theta_full 25.000
_diffrn_reflns_theta_max 25.000
_diffrn_reflns_theta_min 3.231
_diffrn_source 'SuperNova (Mo) X-ray Source'
_exptl_absorpt_coefficient_mu 1.428
_exptl_absorpt_correction_T_max 1.00000
_exptl_absorpt_correction_T_min 0.86581
_exptl_absorpt_correction_type multi-scan
_exptl_absorpt_process_details
;
CrysAlisPro 1.171.38.43 (Rigaku Oxford Diffraction, 2015)
Empirical absorption correction using spherical harmonics,
 implemented in SCALE3 ABSPACK scaling algorithm.
;
_exptl_crystal_colour black
_exptl_crystal_density_diffrn 1.283
_exptl_crystal_density_method 'not measured'
_exptl_crystal_description prism
_exptl_crystal_F_000 35796
_exptl_crystal_size_max 0.28
_exptl_crystal_size_mid 0.21
_exptl_crystal_size_min 0.19
_refine_diff_density_max 2.682
_refine_diff_density_min -0.662
_refine_diff_density_rms 0.121
_refine_ls_extinction_method none
_refine_ls_goodness_of_fit_ref 1.037
_refine_ls_hydrogen_treatment mixed
_refine_ls_matrix_type full
_refine_ls_number_parameters 2073
_refine_ls_number_reflns 36048
_refine_ls_number_restraints 233
_refine_ls_restrained_S_all 1.041
_refine_ls_R_factor_all 0.0973
_refine_ls_R_factor_gt 0.0720
_refine_ls_shift/su_max 0.001
_refine_ls_shift/su_mean 0.000
_refine_ls_structure_factor_coef Fsqd
_refine_ls_weighting_details 'w=1/[\s^2^(Fo^2^)+(0.1391P)^2^+493.4330P] where P=(Fo^2^+2Fc^2^)/3'
_refine_ls_weighting_scheme calc
_refine_ls_wR_factor_gt 0.2171
_refine_ls_wR_factor_ref 0.2433
_reflns_Friedel_coverage 0.000
_reflns_number_gt 25200
_reflns_number_total 36048
_reflns_threshold_expression 'I > 2\s(I)'
_cod_data_source_file d1cc01815a2.cif
_cod_data_source_block Mn23_prop
_cod_original_cell_volume 92314(4)
_cod_database_code 7129210
_shelx_shelxl_version_number 2018/3
_shelx_space_group_comment
;
The symmetry employed for this shelxl refinement is uniquely defined
by the following loop, which should always be used as a source of
symmetry information in preference to the above space-group names.
They are only intended as comments.
;
_shelx_estimated_absorpt_t_min 0.691
_shelx_estimated_absorpt_t_max 0.773

loop_
_space_group_symop_operation_xyz
'x, y, z'
'-y, x-y, z'
'-x+y, -x, z'
'x+2/3, y+1/3, z+1/3'
'-y+2/3, x-y+1/3, z+1/3'
'-x+y+2/3, -x+1/3, z+1/3'
'x+1/3, y+2/3, z+2/3'
'-y+1/3, x-y+2/3, z+2/3'
'-x+y+1/3, -x+2/3, z+2/3'
'-x, -y, -z'
'y, -x+y, -z'
'x-y, x, -z'
'-x+2/3, -y+1/3, -z+1/3'
'y+2/3, -x+y+1/3, -z+1/3'
'x-y+2/3, x+1/3, -z+1/3'
'-x+1/3, -y+2/3, -z+2/3'
'y+1/3, -x+y+2/3, -z+2/3'
'x-y+1/3, x+2/3, -z+2/3'

loop_
_atom_site_label
_atom_site_type_symbol
_atom_site_fract_x
_atom_site_fract_y
_atom_site_fract_z
_atom_site_U_iso_or_equiv
_atom_site_adp_type
_atom_site_occupancy
_atom_site_site_symmetry_order
_atom_site_calc_flag
_atom_site_refinement_flags_posn
_atom_site_refinement_flags_adp
_atom_site_refinement_flags_occupancy
_atom_site_disorder_assembly
_atom_site_disorder_group
Mn1 Mn 0.68104(4) 0.69446(3) 0.38140(2) 0.0728(4) Uani 1 1 d . . . . .
Mn2 Mn 0.66749(3) 0.72570(3) 0.33280(2) 0.0533(3) Uani 1 1 d . . . . .
Mn3 Mn 0.64218(3) 0.64028(3) 0.33697(2) 0.0550(3) Uani 1 1 d . . . . .
Mn4 Mn 0.72707(3) 0.70045(3) 0.33420(2) 0.0564(3) Uani 1 1 d . . . . .
Mn5 Mn 0.64710(3) 0.75396(3) 0.29064(2) 0.0519(3) Uani 1 1 d . . . . .
Mn6 Mn 0.62017(3) 0.66889(3) 0.29514(2) 0.0460(2) Uani 1 1 d . . . . .
Mn7 Mn 0.60769(3) 0.58547(3) 0.29903(2) 0.0518(3) Uani 1 1 d . . . . .
Mn8 Mn 0.69217(3) 0.64295(3) 0.29651(2) 0.0455(2) Uani 1 1 d . . . . .
Mn9 Mn 0.77660(3) 0.71414(3) 0.29240(2) 0.0541(3) Uani 1 1 d . . . . .
Mn10 Mn 0.71743(3) 0.73970(3) 0.29151(2) 0.0445(2) Uani 1 1 d . . . . .
Mn11 Mn 0.69744(2) 0.75880(2) 0.24355(2) 0.0371(2) Uani 1 1 d . . . . .
Mn12 Mn 0.61335(2) 0.69797(2) 0.24718(2) 0.0401(2) Uani 1 1 d . . . . .
Mn13 Mn 0.59225(2) 0.62137(2) 0.25074(2) 0.0396(2) Uani 1 1 d . . . . .
Mn14 Mn 0.70718(3) 0.57329(3) 0.22154(2) 0.0443(2) Uani 1 1 d . . . . .
Mn15 Mn 0.65336(2) 0.59791(2) 0.25236(2) 0.0393(2) Uani 1 1 d . . . . .
Mn16 Mn 0.67268(2) 0.67704(2) 0.24378(2) 0.0354(2) Uani 1 1 d . . . . .
Mn17 Mn 0.73002(2) 0.65340(2) 0.24897(2) 0.0387(2) Uani 1 1 d . . . . .
Mn18 Mn 0.75277(2) 0.73734(2) 0.24466(2) 0.0394(2) Uani 1 1 d . . . . .
Mn19 Mn 0.56754(3) 0.53517(3) 0.24729(2) 0.0455(2) Uani 1 1 d . . . . .
Mn20 Mn 0.53489(3) 0.63790(3) 0.21789(2) 0.0475(2) Uani 1 1 d . . . . .
Mn21 Mn 0.63542(3) 0.78153(3) 0.23581(2) 0.0446(2) Uani 1 1 d . . . . .
Mn22 Mn 0.77042(3) 0.80943(3) 0.20866(2) 0.0425(2) Uani 1 1 d . . . . .
Mn23 Mn 0.81444(3) 0.71353(3) 0.23792(2) 0.0456(2) Uani 1 1 d . . . . .
O1 O 0.79649(11) 0.75083(11) 0.22889(7) 0.0464(10) Uani 1 1 d . . . . .
O2 O 0.79419(11) 0.78521(11) 0.19853(7) 0.0476(10) Uani 1 1 d . . . . .
O3 O 0.68835(11) 0.79161(10) 0.22689(7) 0.0422(9) Uani 1 1 d . . . . .
O4 O 0.74825(11) 0.83458(10) 0.21910(6) 0.0423(9) Uani 1 1 d . . . . .
O5 O 0.59613(11) 0.72546(11) 0.23174(7) 0.0473(10) Uani 1 1 d . . . . .
O6 O 0.55682(11) 0.68394(12) 0.20452(7) 0.0500(10) Uani 1 1 d . . . . .
O7 O 0.55612(11) 0.57680(11) 0.23832(7) 0.0445(10) Uani 1 1 d . . . . .
O8 O 0.51178(11) 0.59247(11) 0.23114(7) 0.0505(11) Uani 1 1 d . . . . .
O9 O 0.65890(11) 0.54733(11) 0.21149(7) 0.0463(10) Uani 1 1 d . . . . .
O10 O 0.62271(11) 0.55132(11) 0.24011(7) 0.0454(10) Uani 1 1 d . . . . .
O11 O 0.75493(11) 0.59796(11) 0.23145(7) 0.0463(10) Uani 1 1 d . . . . .
O12 O 0.77179(11) 0.65893(11) 0.23381(6) 0.0430(9) Uani 1 1 d . . . . .
O13 O 0.83071(17) 0.75127(16) 0.29269(9) 0.0738(15) Uani 1 1 d . . . . .
O14 O 0.85526(13) 0.74017(14) 0.26219(8) 0.0641(13) Uani 1 1 d . . . . .
O15 O 0.79348(14) 0.67433(13) 0.29437(8) 0.0633(13) Uani 1 1 d . . . . .
O16 O 0.73750(12) 0.63468(12) 0.28326(7) 0.0495(11) Uani 1 1 d . . . . .
O17 O 0.73250(16) 0.70725(15) 0.36561(7) 0.0758(16) Uani 1 1 d . . . . .
O18 O 0.77523(14) 0.71421(14) 0.32716(7) 0.0676(14) Uani 1 1 d . . . . .
O19 O 0.64187(16) 0.64000(13) 0.36867(7) 0.0716(15) Uani 1 1 d . . . . .
O20 O 0.60886(14) 0.59081(12) 0.33259(7) 0.0630(13) Uani 1 1 d . . . . .
O21 O 0.59159(14) 0.53313(13) 0.30317(7) 0.0620(13) Uani 1 1 d . . . . .
O22 O 0.55374(13) 0.49987(12) 0.27503(8) 0.0601(12) Uani 1 1 d . . . . .
O23 O 0.61013(15) 0.76991(14) 0.29276(8) 0.0677(14) Uani 1 1 d . . . . .
O24 O 0.60970(13) 0.79723(12) 0.26002(8) 0.0588(12) Uani 1 1 d . . . . .
O25 O 0.66799(14) 0.73200(13) 0.36448(7) 0.0635(13) Uani 1 1 d . . . . .
O26 O 0.65254(15) 0.75862(13) 0.32470(7) 0.0633(13) Uani 1 1 d . . . . .
O27 O 0.56610(12) 0.62058(11) 0.28384(7) 0.0496(11) Uani 1 1 d . . . . .
O28 O 0.55131(13) 0.56866(13) 0.30069(8) 0.0626(13) Uani 1 1 d . . . . .
O29 O 0.72863(13) 0.75476(12) 0.32274(6) 0.0551(12) Uani 1 1 d . . . . .
O30 O 0.76749(12) 0.76019(11) 0.28323(7) 0.0494(11) Uani 1 1 d . . . . .
O31 O 0.69483(13) 0.63718(12) 0.32884(7) 0.0553(12) Uani 1 1 d . . . . .
O32 O 0.66209(12) 0.59156(11) 0.29206(6) 0.0468(10) Uani 1 1 d . . . . .
O33 O 0.71468(12) 0.68606(11) 0.22566(6) 0.0433(10) Uani 1 1 d . . . . .
O34 O 0.66005(11) 0.70747(11) 0.22486(6) 0.0475(10) Uani 1 1 d . . . . .
O35 O 0.63891(11) 0.63029(12) 0.22905(6) 0.0442(10) Uani 1 1 d . . . . .
O36 O 0.61084(13) 0.67046(11) 0.32696(7) 0.0541(12) Uani 1 1 d . . . . .
O37 O 0.59822(12) 0.69692(11) 0.28645(7) 0.0499(11) Uani 1 1 d . . . . .
O38 O 0.68673(14) 0.81091(12) 0.28774(8) 0.0602(12) Uani 1 1 d . . . . .
O39 O 0.72287(12) 0.79156(11) 0.27527(7) 0.0475(10) Uani 1 1 d . . . . .
O40 O 0.6938(3) 0.66454(19) 0.40897(11) 0.122(3) Uani 1 1 d D . . . .
O41 O 0.6959(9) 0.6688(9) 0.4493(5) 0.116(9) Uani 0.25 1 d D U P . .
O42 O 0.6380(3) 0.6876(3) 0.40720(18) 0.115(4) Uani 0.75 1 d . U P . .
O43 O 0.7141(3) 0.7411(3) 0.40628(14) 0.099(3) Uani 0.75 1 d . . P . .
O44 O 0.6987(3) 0.7183(3) 0.45018(15) 0.128(4) Uani 0.75 1 d . . P . .
O45 O 0.7361(3) 0.6988(4) 0.4461(2) 0.134(4) Uani 0.75 1 d . . P . .
O46 O 0.7173(3) 0.7019(3) 0.47977(16) 0.134(4) Uani 0.75 1 d . U P . .
O47 O 0.66818(11) 0.72131(10) 0.29963(6) 0.0432(10) Uani 1 1 d . . . . .
O48 O 0.67918(13) 0.68913(12) 0.33953(7) 0.0553(12) Uani 1 1 d . . . . .
O49 O 0.72170(12) 0.69309(11) 0.30124(6) 0.0480(11) Uani 1 1 d . . . . .
O50 O 0.65047(11) 0.74526(11) 0.25787(7) 0.0446(10) Uani 1 1 d . . . . .
O51 O 0.63985(12) 0.63920(11) 0.30354(6) 0.0477(10) Uani 1 1 d . . . . .
O52 O 0.63054(11) 0.66811(10) 0.26288(6) 0.0399(9) Uani 1 1 d . . . . .
O53 O 0.60859(11) 0.59071(10) 0.26630(6) 0.0426(10) Uani 1 1 d . . . . .
O54 O 0.68613(11) 0.64744(10) 0.26403(6) 0.0398(9) Uani 1 1 d . . . . .
O55 O 0.76257(11) 0.70251(11) 0.25942(7) 0.0449(10) Uani 1 1 d . . . . .
O56 O 0.70648(11) 0.72384(10) 0.26005(6) 0.0397(9) Uani 1 1 d . . . . .
O57 O 0.74152(11) 0.76964(10) 0.23008(6) 0.0402(9) Uani 1 1 d . . . . .
O58 O 0.57906(10) 0.65242(11) 0.23630(6) 0.0423(9) Uani 1 1 d . . . . .
O59 O 0.69669(11) 0.60648(11) 0.23868(6) 0.0415(9) Uani 1 1 d . . . . .
O60 O 0.71963(15) 0.53771(15) 0.20369(11) 0.0729(15) Uani 1 1 d D . . . .
H60A H 0.704(2) 0.522(2) 0.1940(13) 0.109 Uiso 1 1 d D U . . .
H60B H 0.7399(12) 0.538(2) 0.2053(12) 0.109 Uiso 1 1 d D U . . .
O61 O 0.48689(15) 0.62140(16) 0.19789(12) 0.0784(16) Uani 1 1 d D . . . .
H61A H 0.481(2) 0.634(2) 0.1899(15) 0.118 Uiso 1 1 d D U . . .
H61B H 0.4663(13) 0.607(2) 0.2038(16) 0.118 Uiso 1 1 d D U . . .
O62 O 0.80132(14) 0.85335(14) 0.18610(10) 0.0674(14) Uani 1 1 d D . . . .
H62A H 0.8118(19) 0.8753(10) 0.1904(15) 0.101 Uiso 1 1 d D U . . .
H62B H 0.8178(15) 0.852(2) 0.1794(14) 0.101 Uiso 1 1 d D U . . .
O63 O 0.7849(2) 0.7425(2) 0.15889(13) 0.114(2) Uani 1 1 d D . . . .
H63A H 0.7674(17) 0.7237(12) 0.1511(15) 0.171 Uiso 1 1 d D U . . .
H63B H 0.797(3) 0.7552(15) 0.1470(12) 0.171 Uiso 1 1 d D U . . .
O64 O 0.7685(3) 0.5198(3) 0.22265(18) 0.134(4) Uani 0.8 1 d D . P . .
O65 O 0.6385(5) 0.4977(5) 0.1448(3) 0.129(6) Uani 0.5 1 d . . P . .
O66 O 0.5900(3) 0.7114(3) 0.1613(2) 0.136(4) Uani 0.75 1 d . . P . .
O67 O 0.7257(3) 0.7041(3) 0.1319(2) 0.095(4) Uani 0.5 1 d D . P . .
O68 O 0.8446(4) 0.8582(4) 0.1517(2) 0.095(4) Uani 0.5 1 d . U P . .
O69 O 0.6276(3) 0.5496(3) 0.16902(18) 0.079(3) Uani 0.5 1 d . . P . .
O70 O 0.4198(2) 0.5736(4) 0.2169(2) 0.114(4) Uani 0.6 1 d . . P . .
O71 O 0.8244(4) 0.7945(3) 0.12684(19) 0.131(5) Uani 0.6 1 d D . P . .
O72 O 0.5343(5) 0.7011(5) 0.1332(2) 0.125(5) Uani 0.5 1 d . . P . .
O73 O 0.8291(3) 0.9221(2) 0.20225(18) 0.120(4) Uani 0.7 1 d . . P . .
O74 O 0.4727(4) 0.6580(4) 0.1658(3) 0.150(5) Uani 0.6 1 d . U P . .
O75 O 0.6782(4) 0.4821(4) 0.1760(3) 0.135(6) Uani 0.5 1 d . U P . .
N1 N 0.81694(15) 0.83326(14) 0.23113(9) 0.0537(14) Uani 1 1 d . . . . .
N2 N 0.84900(14) 0.74855(14) 0.20763(9) 0.0485(13) Uani 1 1 d . . . . .
N3 N 0.67155(14) 0.84190(14) 0.22674(8) 0.0463(12) Uani 1 1 d . . . . .
N4 N 0.72852(15) 0.79461(14) 0.18246(8) 0.0488(13) Uani 1 1 d . . . . .
N5 N 0.59490(15) 0.77666(15) 0.20809(9) 0.0510(13) Uani 1 1 d . . . . .
N6 N 0.51531(15) 0.66368(15) 0.24064(11) 0.0590(15) Uani 1 1 d . . . . .
N7 N 0.50652(15) 0.50990(15) 0.24091(9) 0.0545(14) Uani 1 1 d . . . . .
N8 N 0.54713(14) 0.60857(14) 0.19289(9) 0.0468(12) Uani 1 1 d . . . . .
N9 N 0.68395(15) 0.53149(15) 0.24771(10) 0.0532(14) Uani 1 1 d . . . . .
N10 N 0.56758(14) 0.49462(14) 0.22085(9) 0.0492(13) Uani 1 1 d . . . . .
N11 N 0.83909(14) 0.67638(15) 0.23272(8) 0.0494(13) Uani 1 1 d . . . . .
N12 N 0.73331(14) 0.60989(15) 0.19241(8) 0.0470(12) Uani 1 1 d . . . . .
C1 C 0.8307(2) 0.8627(2) 0.24478(14) 0.071(2) Uani 1 1 d . . . . .
H1 H 0.818662 0.875718 0.245863 0.085 Uiso 1 1 calc R U . . .
C2 C 0.8619(2) 0.8741(2) 0.25712(16) 0.084(3) Uani 1 1 d . . . . .
H2 H 0.871364 0.895058 0.265867 0.101 Uiso 1 1 calc R U . . .
C3 C 0.8787(2) 0.8545(2) 0.25641(16) 0.082(3) Uani 1 1 d . . . . .
H3 H 0.899237 0.861531 0.265267 0.098 Uiso 1 1 calc R U . . .
C4 C 0.8659(2) 0.8244(2) 0.24278(14) 0.071(2) Uani 1 1 d . . . . .
H4 H 0.877485 0.810914 0.242061 0.085 Uiso 1 1 calc R U . . .
C5 C 0.83424(18) 0.81462(19) 0.22990(11) 0.0531(16) Uani 1 1 d . . . . .
C6 C 0.81615(17) 0.78122(18) 0.21452(10) 0.0477(15) Uani 1 1 d . . . . .
C7 C 0.84405(17) 0.77560(18) 0.20155(11) 0.0495(15) Uani 1 1 d . . . . .
C8 C 0.8636(2) 0.7997(2) 0.18361(13) 0.071(2) Uani 1 1 d . . . . .
H8 H 0.859570 0.818527 0.179867 0.085 Uiso 1 1 calc R U . . .
C9 C 0.8884(2) 0.7950(2) 0.17192(16) 0.082(3) Uani 1 1 d . . . . .
H9 H 0.901583 0.810405 0.160013 0.099 Uiso 1 1 calc R U . . .
C10 C 0.8936(2) 0.7667(2) 0.17811(14) 0.069(2) Uani 1 1 d . . . . .
H10 H 0.910345 0.762754 0.170397 0.083 Uiso 1 1 calc R U . . .
C11 C 0.87359(19) 0.7443(2) 0.19585(13) 0.0601(18) Uani 1 1 d . . . . .
H11 H 0.877340 0.725374 0.199854 0.072 Uiso 1 1 calc R U . . .
C12 C 0.66380(19) 0.86816(17) 0.23242(10) 0.0488(15) Uani 1 1 d . . . . .
H12 H 0.641569 0.861577 0.239084 0.059 Uiso 1 1 calc R U . . .
C13 C 0.6879(2) 0.90428(18) 0.22859(10) 0.0515(16) Uani 1 1 d . . . . .
H13 H 0.682238 0.921861 0.232738 0.062 Uiso 1 1 calc R U . . .
C14 C 0.7211(2) 0.91391(18) 0.21837(11) 0.0540(17) Uani 1 1 d . . . . .
H14 H 0.737633 0.938033 0.215309 0.065 Uiso 1 1 calc R U . . .
C15 C 0.72903(19) 0.88704(17) 0.21284(11) 0.0499(16) Uani 1 1 d . . . . .
H15 H 0.751070 0.892954 0.206158 0.060 Uiso 1 1 calc R U . . .
C16 C 0.70369(17) 0.85127(16) 0.21740(10) 0.0418(14) Uani 1 1 d . . . . .
C17 C 0.71246(17) 0.82150(16) 0.21333(10) 0.0418(14) Uani 1 1 d . . . . .
C18 C 0.70612(17) 0.80718(15) 0.18868(10) 0.0417(14) Uani 1 1 d . . . . .
C19 C 0.67900(18) 0.80442(18) 0.17491(10) 0.0514(16) Uani 1 1 d . . . . .
H19 H 0.664423 0.813630 0.179674 0.062 Uiso 1 1 calc R U . . .
C20 C 0.6734(2) 0.7876(2) 0.15357(11) 0.0585(18) Uani 1 1 d . . . . .
H20 H 0.655028 0.785244 0.143915 0.070 Uiso 1 1 calc R U . . .
C21 C 0.6962(2) 0.7744(2) 0.14717(11) 0.064(2) Uani 1 1 d . . . . .
H21 H 0.693150 0.763169 0.133068 0.077 Uiso 1 1 calc R U . . .
C22 C 0.7233(2) 0.77815(19) 0.16185(11) 0.0574(18) Uani 1 1 d . . . . .
H22 H 0.738244 0.769164 0.157478 0.069 Uiso 1 1 calc R U . . .
C23 C 0.5965(2) 0.80340(19) 0.19533(12) 0.0562(17) Uani 1 1 d . . . . .
H23 H 0.616024 0.826573 0.197514 0.067 Uiso 1 1 calc R U . . .
C24 C 0.5711(2) 0.7987(2) 0.17913(15) 0.075(2) Uani 1 1 d . . . . .
H24 H 0.573778 0.818101 0.170403 0.090 Uiso 1 1 calc R U . . .
C25 C 0.5414(3) 0.7645(2) 0.17608(17) 0.090(3) Uani 1 1 d . . . . .
H25 H 0.523493 0.760617 0.165548 0.108 Uiso 1 1 calc R U . . .
C26 C 0.5390(2) 0.7365(2) 0.18899(16) 0.077(2) Uani 1 1 d . . . . .
H26 H 0.519606 0.713204 0.187155 0.092 Uiso 1 1 calc R U . . .
C27 C 0.56608(19) 0.74339(18) 0.20485(12) 0.0529(16) Uani 1 1 d . . . . .
C28 C 0.56348(18) 0.71244(18) 0.21932(11) 0.0515(16) Uani 1 1 d . . . . .
C29 C 0.53300(19) 0.69965(19) 0.23673(12) 0.0563(17) Uani 1 1 d . . . . .
C30 C 0.5232(2) 0.7219(2) 0.24824(14) 0.070(2) Uani 1 1 d . . . . .
H30 H 0.535501 0.746652 0.245512 0.084 Uiso 1 1 calc R U . . .
C31 C 0.4953(2) 0.7072(2) 0.26357(17) 0.084(3) Uani 1 1 d . . . . .
H31 H 0.488247 0.721996 0.270934 0.101 Uiso 1 1 calc R U . . .
C32 C 0.4779(2) 0.6712(3) 0.26815(17) 0.087(3) Uani 1 1 d . . . . .
H32 H 0.459535 0.661092 0.278974 0.104 Uiso 1 1 calc R U . . .
C33 C 0.4887(2) 0.6499(2) 0.25600(15) 0.074(2) Uani 1 1 d . . . . .
H33 H 0.476719 0.625135 0.258756 0.089 Uiso 1 1 calc R U . . .
C34 C 0.48123(19) 0.47588(18) 0.24707(12) 0.0578(18) Uani 1 1 d . . . . .
H34 H 0.488754 0.461667 0.254691 0.069 Uiso 1 1 calc R U . . .
C35 C 0.4452(2) 0.4615(2) 0.24259(13) 0.066(2) Uani 1 1 d . . . . .
H35 H 0.428651 0.437717 0.246503 0.079 Uiso 1 1 calc R U . . .
C36 C 0.4339(2) 0.4837(2) 0.23188(15) 0.077(3) Uani 1 1 d . . . . .
H36 H 0.409581 0.474892 0.228522 0.092 Uiso 1 1 calc R U . . .
C37 C 0.45969(18) 0.51909(19) 0.22643(13) 0.0584(18) Uani 1 1 d . . . . .
H37 H 0.452913 0.534523 0.219676 0.070 Uiso 1 1 calc R U . . .
C38 C 0.49573(18) 0.53097(17) 0.23123(11) 0.0509(17) Uani 1 1 d . . . . .
C39 C 0.52522(17) 0.56963(17) 0.22569(11) 0.0489(15) Uani 1 1 d . . . . .
C40 C 0.53671(16) 0.57510(17) 0.20073(11) 0.0449(14) Uani 1 1 d . . . . .
C41 C 0.53962(17) 0.54991(18) 0.18718(10) 0.0479(15) Uani 1 1 d . . . . .
H41 H 0.531733 0.526758 0.192767 0.058 Uiso 1 1 calc R U . . .
C42 C 0.55405(18) 0.55905(19) 0.16567(11) 0.0527(16) Uani 1 1 d . . . . .
H42 H 0.556561 0.542476 0.156674 0.063 Uiso 1 1 calc R U . . .
C43 C 0.5648(2) 0.59333(19) 0.15755(11) 0.0585(18) Uani 1 1 d . . . . .
H43 H 0.574120 0.600034 0.142846 0.070 Uiso 1 1 calc R U . . .
C44 C 0.56155(19) 0.61719(19) 0.17144(11) 0.0571(17) Uani 1 1 d . . . . .
H44 H 0.569555 0.640456 0.166029 0.068 Uiso 1 1 calc R U . . .
C45 C 0.6997(2) 0.5208(2) 0.26392(14) 0.069(2) Uani 1 1 d . . . . .
H45 H 0.724758 0.533440 0.265255 0.083 Uiso 1 1 calc R U . . .
C46 C 0.6805(3) 0.4926(2) 0.27805(14) 0.077(2) Uani 1 1 d . . . . .
H46 H 0.692180 0.485635 0.288576 0.092 Uiso 1 1 calc R U . . .
C47 C 0.6432(2) 0.4742(2) 0.27670(15) 0.076(2) Uani 1 1 d . . . . .
H47 H 0.629500 0.455104 0.286562 0.091 Uiso 1 1 calc R U . . .
C48 C 0.6264(2) 0.48471(19) 0.26034(13) 0.0624(19) Uani 1 1 d . . . . .
H48 H 0.601307 0.472663 0.258985 0.075 Uiso 1 1 calc R U . . .
C49 C 0.64807(19) 0.51354(17) 0.24623(11) 0.0501(16) Uani 1 1 d . . . . .
C50 C 0.63304(17) 0.52875(17) 0.22819(10) 0.0471(15) Uani 1 1 d . . . . .
C51 C 0.59985(19) 0.49863(18) 0.21648(11) 0.0531(16) Uani 1 1 d . . . . .
C52 C 0.6044(2) 0.4756(2) 0.20149(15) 0.078(2) Uani 1 1 d . . . . .
H52 H 0.627147 0.478187 0.199248 0.093 Uiso 1 1 calc R U . . .
C53 C 0.5747(2) 0.4489(2) 0.19012(17) 0.089(3) Uani 1 1 d . . . . .
H53 H 0.577292 0.434055 0.179590 0.106 Uiso 1 1 calc R U . . .
C54 C 0.5412(2) 0.4448(2) 0.19462(15) 0.074(2) Uani 1 1 d . . . . .
H54 H 0.520632 0.426822 0.187351 0.089 Uiso 1 1 calc R U . . .
C55 C 0.53871(19) 0.46781(18) 0.21016(12) 0.0577(18) Uani 1 1 d . . . . .
H55 H 0.515985 0.464644 0.213391 0.069 Uiso 1 1 calc R U . . .
C56 C 0.87372(18) 0.6860(2) 0.23738(11) 0.0564(18) Uani 1 1 d . . . . .
H56 H 0.889639 0.709689 0.241858 0.068 Uiso 1 1 calc R U . . .
C57 C 0.8864(2) 0.6618(2) 0.23573(11) 0.0590(19) Uani 1 1 d . . . . .
H57 H 0.910526 0.669272 0.238773 0.071 Uiso 1 1 calc R U . . .
C58 C 0.8623(2) 0.6261(2) 0.22943(12) 0.064(2) Uani 1 1 d . . . . .
H58 H 0.869988 0.609267 0.228119 0.077 Uiso 1 1 calc R U . . .
C59 C 0.82700(19) 0.6166(2) 0.22521(11) 0.0546(17) Uani 1 1 d . . . . .
H59 H 0.810272 0.592840 0.221313 0.066 Uiso 1 1 calc R U . . .
C60 C 0.81613(18) 0.64245(18) 0.22676(10) 0.0478(15) Uani 1 1 d . . . . .
C61 C 0.77702(17) 0.63260(17) 0.22301(10) 0.0450(14) Uani 1 1 d . . . . .
C62 C 0.76780(17) 0.63396(17) 0.19770(10) 0.0432(14) Uani 1 1 d . . . . .
C63 C 0.79121(18) 0.65934(18) 0.18203(10) 0.0490(15) Uani 1 1 d . . . . .
H63 H 0.815164 0.675272 0.185907 0.059 Uiso 1 1 calc R U . . .
C64 C 0.77826(19) 0.66045(19) 0.16065(10) 0.0525(16) Uani 1 1 d . . . . .
H64 H 0.793263 0.677643 0.150025 0.063 Uiso 1 1 calc R U . . .
C65 C 0.74334(19) 0.6362(2) 0.15515(11) 0.0557(18) Uani 1 1 d . . . . .
H65 H 0.734314 0.636649 0.140744 0.067 Uiso 1 1 calc R U . . .
C66 C 0.72154(18) 0.6110(2) 0.17115(10) 0.0540(17) Uani 1 1 d . . . . .
H66 H 0.697882 0.594203 0.167170 0.065 Uiso 1 1 calc R U . . .
C67 C 0.8568(2) 0.7524(2) 0.28172(14) 0.068(2) Uani 1 1 d . . . . .
C68 C 0.8933(3) 0.7700(3) 0.2928(2) 0.123(4) Uani 1 1 d D . . . .
H68A H 0.909084 0.792624 0.285042 0.148 Uiso 0.5 1 calc R U P A 1
H68B H 0.891114 0.775379 0.308593 0.148 Uiso 0.5 1 calc R U P A 1
H68C H 0.911612 0.780014 0.280866 0.148 Uiso 0.5 1 calc R U P B 2
H68D H 0.896003 0.789876 0.302155 0.148 Uiso 0.5 1 calc R U P B 2
C69A C 0.9098(9) 0.7469(9) 0.2919(6) 0.165(10) Uani 0.5 1 d D U P C 1
H69A H 0.933050 0.759061 0.299132 0.198 Uiso 0.5 1 calc R U P C 1
H69B H 0.894482 0.724586 0.299782 0.198 Uiso 0.5 1 calc R U P C 1
H69C H 0.912443 0.741822 0.276242 0.198 Uiso 0.5 1 calc R U P C 1
C69B C 0.9000(9) 0.7462(9) 0.3068(6) 0.165(10) Uani 0.5 1 d D U P C 2
H69D H 0.923860 0.759384 0.313182 0.198 Uiso 0.5 1 calc R U P C 2
H69E H 0.882514 0.736563 0.318865 0.198 Uiso 0.5 1 calc R U P C 2
H69F H 0.898147 0.726686 0.297544 0.198 Uiso 0.5 1 calc R U P C 2
C70 C 0.77021(19) 0.6434(2) 0.28891(10) 0.0526(17) Uani 1 1 d . . . . .
C71 C 0.77888(19) 0.6132(2) 0.28801(12) 0.0591(18) Uani 1 1 d . . . . .
H71A H 0.771981 0.601747 0.273096 0.071 Uiso 1 1 calc R U . . .
H71B H 0.764288 0.595174 0.299361 0.071 Uiso 1 1 calc R U . . .
C72 C 0.8183(2) 0.6250(2) 0.29220(14) 0.076(2) Uani 1 1 d . . . . .
H72A H 0.821557 0.604333 0.291343 0.114 Uiso 1 1 calc R U . . .
H72B H 0.833002 0.642315 0.280795 0.114 Uiso 1 1 calc R U . . .
H72C H 0.825297 0.635732 0.307101 0.114 Uiso 1 1 calc R U . . .
C73 C 0.8034(3) 0.7198(3) 0.34286(13) 0.093(3) Uani 1 1 d D . . . .
H73A H 0.826776 0.734949 0.335745 0.111 Uiso 0.33 1 calc R U P D 1
H73B H 0.801488 0.696721 0.346519 0.111 Uiso 0.33 1 calc R U P D 1
H73C H 0.819842 0.745504 0.344796 0.111 Uiso 0.67 1 calc R U P E 2
H73D H 0.817077 0.709180 0.336641 0.111 Uiso 0.67 1 calc R U P E 2
C74A C 0.8009(6) 0.7376(7) 0.3647(4) 0.125(12) Uani 0.33 1 d D U P F 1
H74A H 0.819877 0.740449 0.375022 0.150 Uiso 0.33 1 calc R U P F 1
H74B H 0.805103 0.761554 0.360995 0.150 Uiso 0.33 1 calc R U P F 1
C74B C 0.7879(4) 0.7029(4) 0.36583(17) 0.106(5) Uani 0.67 1 d D U P F 2
H74C H 0.807603 0.707403 0.376069 0.128 Uiso 0.67 1 calc R U P F 2
H74D H 0.773044 0.676954 0.363919 0.128 Uiso 0.67 1 calc R U P F 2
C75 C 0.7654(3) 0.7172(4) 0.37674(15) 0.113(4) Uani 1 1 d D U . . .
H75A H 0.763709 0.695074 0.382487 0.136 Uiso 0.33 1 calc R U P F 1
H75B H 0.766570 0.731374 0.390010 0.136 Uiso 0.33 1 calc R U P F 1
H75C H 0.760163 0.708574 0.392413 0.136 Uiso 0.67 1 calc R U P F 2
H75D H 0.779620 0.743341 0.377237 0.136 Uiso 0.67 1 calc R U P F 2
C76 C 0.6173(3) 0.6081(2) 0.38181(13) 0.100(3) Uani 1 1 d D U . . .
H76A H 0.595749 0.609501 0.384833 0.120 Uiso 0.42 1 calc R U P G 1
H76B H 0.628698 0.609715 0.396481 0.120 Uiso 0.42 1 calc R U P G 1
H76C H 0.612226 0.615834 0.396252 0.120 Uiso 0.58 1 calc R U P H 2
H76D H 0.629416 0.594524 0.385231 0.120 Uiso 0.58 1 calc R U P H 2
C77A C 0.6057(5) 0.5720(4) 0.3724(2) 0.079(6) Uani 0.42 1 d D U P I 1
H77A H 0.589885 0.553990 0.383371 0.095 Uiso 0.42 1 calc R U P I 1
H77B H 0.626832 0.569324 0.370505 0.095 Uiso 0.42 1 calc R U P I 1
C77B C 0.5822(3) 0.5835(4) 0.3701(2) 0.076(4) Uani 0.58 1 d D U P I 2
H77C H 0.571166 0.597535 0.365327 0.092 Uiso 0.58 1 calc R U P I 2
H77D H 0.566021 0.565476 0.380922 0.092 Uiso 0.58 1 calc R U P I 2
C78 C 0.5860(2) 0.5644(2) 0.34935(11) 0.079(3) Uani 1 1 d D . . . .
H78A H 0.579516 0.540345 0.344108 0.095 Uiso 0.42 1 calc R U P I 1
H78B H 0.563870 0.565311 0.351205 0.095 Uiso 0.42 1 calc R U P I 1
H78C H 0.596425 0.549728 0.353861 0.095 Uiso 0.58 1 calc R U P I 2
H78D H 0.562326 0.548558 0.342775 0.095 Uiso 0.58 1 calc R U P I 2
C79 C 0.5662(2) 0.5035(2) 0.29476(11) 0.0599(19) Uani 1 1 d . . . . .
C80 C 0.5533(2) 0.4706(2) 0.30993(15) 0.086(3) Uani 1 1 d D . . . .
H80A H 0.564384 0.456778 0.304825 0.103 Uiso 0.73 1 calc R U P J 1
H80B H 0.561361 0.478518 0.325473 0.103 Uiso 0.73 1 calc R U P J 1
H80C H 0.572729 0.465318 0.312005 0.103 Uiso 0.27 1 calc R U P K 2
H80D H 0.546856 0.475619 0.324852 0.103 Uiso 0.27 1 calc R U P K 2
C81A C 0.5138(4) 0.4470(5) 0.3100(3) 0.123(7) Uani 0.73 1 d D U P L 1
H81A H 0.507356 0.426679 0.319840 0.148 Uiso 0.73 1 calc R U P L 1
H81B H 0.502629 0.460269 0.315349 0.148 Uiso 0.73 1 calc R U P L 1
H81C H 0.505655 0.438515 0.294688 0.148 Uiso 0.73 1 calc R U P L 1
C81B C 0.5214(11) 0.4386(12) 0.2997(8) 0.123(7) Uani 0.27 1 d D U P L 2
H81D H 0.513740 0.418122 0.309598 0.148 Uiso 0.27 1 calc R U P L 2
H81E H 0.502066 0.443705 0.297863 0.148 Uiso 0.27 1 calc R U P L 2
H81F H 0.527904 0.433418 0.285035 0.148 Uiso 0.27 1 calc R U P L 2
C82 C 0.5996(2) 0.78742(18) 0.28042(13) 0.0574(18) Uani 1 1 d . . . . .
C83 C 0.5736(2) 0.7975(2) 0.29023(15) 0.080(3) Uani 1 1 d . . . . .
H83A H 0.551492 0.785753 0.281292 0.096 Uiso 1 1 calc R U . . .
H83B H 0.583745 0.823384 0.288552 0.096 Uiso 1 1 calc R U . . .
C84 C 0.5638(3) 0.7876(3) 0.31558(19) 0.129(5) Uani 1 1 d . . . . .
H84A H 0.547033 0.795038 0.320361 0.193 Uiso 1 1 calc R U . . .
H84B H 0.552994 0.761898 0.317448 0.193 Uiso 1 1 calc R U . . .
H84C H 0.585318 0.799612 0.324725 0.193 Uiso 1 1 calc R U . . .
C85 C 0.6493(3) 0.7838(2) 0.33937(13) 0.083(3) Uani 1 1 d . . . . .
H85A H 0.624091 0.774142 0.343425 0.099 Uiso 1 1 calc R U . . .
H85B H 0.657339 0.806310 0.331212 0.099 Uiso 1 1 calc R U . . .
C86 C 0.6711(3) 0.7909(2) 0.36061(14) 0.084(3) Uani 1 1 d . . . . .
H86A H 0.668516 0.808356 0.369849 0.100 Uiso 1 1 calc R U . . .
H86B H 0.696389 0.801689 0.356427 0.100 Uiso 1 1 calc R U . . .
C87 C 0.6605(3) 0.7573(2) 0.37501(12) 0.077(2) Uani 1 1 d . . . . .
H87A H 0.673312 0.764683 0.389479 0.093 Uiso 1 1 calc R U . . .
H87B H 0.634835 0.745599 0.378298 0.093 Uiso 1 1 calc R U . . .
C88 C 0.54260(19) 0.58973(19) 0.29187(11) 0.0532(17) Uani 1 1 d . . . . .
C89 C 0.5039(2) 0.5800(2) 0.29030(14) 0.073(2) Uani 1 1 d . . . . .
H89A H 0.500594 0.597240 0.299285 0.088 Uiso 1 1 calc R U . . .
H89B H 0.498564 0.582535 0.274491 0.088 Uiso 1 1 calc R U . . .
C90 C 0.4772(3) 0.5430(3) 0.2982(3) 0.145(5) Uani 1 1 d . U . . .
H90A H 0.453226 0.539243 0.296513 0.218 Uiso 1 1 calc R U . . .
H90B H 0.479604 0.525556 0.289094 0.218 Uiso 1 1 calc R U . . .
H90C H 0.481638 0.540294 0.313944 0.218 Uiso 1 1 calc R U . . .
C91 C 0.7568(2) 0.79048(18) 0.32767(11) 0.0605(19) Uani 1 1 d . . . . .
H91A H 0.759579 0.793474 0.344133 0.073 Uiso 1 1 calc R U . . .
H91B H 0.749974 0.807530 0.321952 0.073 Uiso 1 1 calc R U . . .
C92 C 0.7930(2) 0.7994(2) 0.31722(12) 0.0634(19) Uani 1 1 d . . . . .
H92A H 0.800362 0.783109 0.323638 0.076 Uiso 1 1 calc R U . . .
H92B H 0.810936 0.823763 0.321721 0.076 Uiso 1 1 calc R U . . .
C93 C 0.79336(19) 0.79684(17) 0.29106(10) 0.0529(17) Uani 1 1 d . . . . .
H93A H 0.787234 0.813872 0.284373 0.063 Uiso 1 1 calc R U . . .
H93B H 0.817459 0.803274 0.285957 0.063 Uiso 1 1 calc R U . . .
C94 C 0.6732(2) 0.56779(19) 0.30271(10) 0.0552(17) Uani 1 1 d . . . . .
H94A H 0.696267 0.572851 0.296453 0.066 Uiso 1 1 calc R U . . .
H94B H 0.655556 0.542842 0.299220 0.066 Uiso 1 1 calc R U . . .
C95 C 0.6764(2) 0.5730(2) 0.32859(11) 0.066(2) Uani 1 1 d . . . . .
H95A H 0.652805 0.566401 0.334690 0.079 Uiso 1 1 calc R U . . .
H95B H 0.683333 0.556331 0.334997 0.079 Uiso 1 1 calc R U . . .
C96 C 0.7032(2) 0.6107(2) 0.33668(11) 0.064(2) Uani 1 1 d . . . . .
H96A H 0.703632 0.610936 0.353282 0.077 Uiso 1 1 calc R U . . .
H96B H 0.727120 0.616971 0.331353 0.077 Uiso 1 1 calc R U . . .
C97 C 0.70737(19) 0.68059(19) 0.20108(11) 0.0596(18) Uani 1 1 d D . . . .
H97A H 0.688325 0.655904 0.198380 0.072 Uiso 0.5 1 calc R U P M 1
H97B H 0.728922 0.684138 0.193233 0.072 Uiso 0.5 1 calc R U P M 1
H97C H 0.729182 0.684605 0.193360 0.072 Uiso 0.5 1 calc R U P N 2
H97D H 0.701748 0.698627 0.195533 0.072 Uiso 0.5 1 calc R U P N 2
C98A C 0.6964(3) 0.7056(3) 0.19154(17) 0.0380(18) Uani 0.5 1 d . . P O 1
H98A H 0.694841 0.702919 0.175029 0.046 Uiso 0.5 1 calc R U P O 1
H98B H 0.715156 0.730187 0.194912 0.046 Uiso 0.5 1 calc R U P O 1
C99A C 0.6611(3) 0.7004(3) 0.20029(17) 0.0380(18) Uani 0.5 1 d . . P O 1
H99A H 0.655111 0.716053 0.191708 0.046 Uiso 0.5 1 calc R U P O 1
H99B H 0.642539 0.675623 0.197175 0.046 Uiso 0.5 1 calc R U P O 1
C98B C 0.6767(2) 0.6435(2) 0.19455(17) 0.0413(19) Uani 0.5 1 d D . P O 2
H98C H 0.674928 0.641969 0.177991 0.050 Uiso 0.5 1 calc R U P O 2
H98D H 0.682643 0.625487 0.199727 0.050 Uiso 0.5 1 calc R U P O 2
C99B C 0.6408(3) 0.6343(3) 0.20405(17) 0.0413(19) Uani 0.5 1 d D . P O 2
H99C H 0.635541 0.653188 0.199878 0.050 Uiso 0.5 1 calc R U P O 2
H99D H 0.622429 0.611935 0.197192 0.050 Uiso 0.5 1 calc R U P O 2
C100 C 0.5761(2) 0.66466(19) 0.33392(12) 0.062(2) Uani 1 1 d . . . . .
H10A H 0.576175 0.667815 0.350366 0.074 Uiso 1 1 calc R U . . .
H10B H 0.557885 0.639934 0.330422 0.074 Uiso 1 1 calc R U . . .
C101 C 0.5660(2) 0.6900(2) 0.32239(12) 0.068(2) Uani 1 1 d . . . . .
H10C H 0.583439 0.714507 0.326889 0.082 Uiso 1 1 calc R U . . .
H10D H 0.542617 0.684848 0.328224 0.082 Uiso 1 1 calc R U . . .
C102 C 0.56400(19) 0.68857(19) 0.29656(12) 0.0576(18) Uani 1 1 d . . . . .
H10E H 0.545535 0.664607 0.291768 0.069 Uiso 1 1 calc R U . . .
H10F H 0.557103 0.705722 0.291099 0.069 Uiso 1 1 calc R U . . .
C103 C 0.7163(2) 0.81695(17) 0.27982(10) 0.0514(17) Uani 1 1 d . . . . .
C104 C 0.7466(2) 0.85458(19) 0.27466(13) 0.076(2) Uani 1 1 d D . . . .
H10G H 0.767109 0.858884 0.283997 0.091 Uiso 0.7 1 calc R U P P 1
H10H H 0.753524 0.854989 0.258812 0.091 Uiso 0.7 1 calc R U P P 1
H10I H 0.762815 0.852956 0.263757 0.091 Uiso 0.3 1 calc R U P Q 2
H10J H 0.736451 0.867997 0.267418 0.091 Uiso 0.3 1 calc R U P Q 2
C105 C 0.7404(3) 0.8850(3) 0.2780(2) 0.074(3) Uani 0.7 1 d . . P R 1
H10K H 0.761953 0.907141 0.274087 0.111 Uiso 0.7 1 calc R U P R 1
H10L H 0.720847 0.882020 0.268471 0.111 Uiso 0.7 1 calc R U P R 1
H10M H 0.734498 0.885934 0.293781 0.111 Uiso 0.7 1 calc R U P R 1
C205 C 0.7670(7) 0.8744(7) 0.2942(4) 0.083(8) Uani 0.3 1 d D U P R 2
H10N H 0.785691 0.897967 0.289481 0.124 Uiso 0.3 1 calc R U P R 2
H10O H 0.751357 0.876822 0.304940 0.124 Uiso 0.3 1 calc R U P R 2
H10P H 0.777763 0.861757 0.301273 0.124 Uiso 0.3 1 calc R U P R 2
N13 N 0.6401(6) 0.6795(7) 0.4087(3) 0.071(8) Uani 0.25 1 d G U P . .
C106 C 0.6048(6) 0.6722(6) 0.4058(3) 0.073(6) Uani 0.25 1 d G . P . .
H106 H 0.597301 0.676073 0.391611 0.087 Uiso 0.25 1 calc R U P . .
C107 C 0.5806(5) 0.6591(6) 0.4240(4) 0.095(10) Uani 0.25 1 d G . P . .
H107 H 0.556985 0.654289 0.422003 0.114 Uiso 0.25 1 calc R U P . .
C108 C 0.5918(6) 0.6533(7) 0.4451(3) 0.102(9) Uani 0.25 1 d G U P . .
H108 H 0.575597 0.644614 0.457289 0.122 Uiso 0.25 1 calc R U P . .
C109 C 0.6271(6) 0.6606(7) 0.4480(3) 0.092(11) Uani 0.25 1 d G . P . .
H109 H 0.634526 0.656725 0.462184 0.110 Uiso 0.25 1 calc R U P . .
C110 C 0.6512(5) 0.6737(8) 0.4298(3) 0.086(9) Uani 0.25 1 d DG . P . .
C111 C 0.6926(6) 0.6844(6) 0.4284(3) 0.116(15) Uani 0.25 1 d D . P . .
C112 C 0.7161(8) 0.7283(5) 0.4285(5) 0.107(6) Uani 0.25 1 d DG U P . .
C113 C 0.7416(8) 0.7530(7) 0.4437(4) 0.107(6) Uani 0.25 1 d G U P . .
H113 H 0.741867 0.746435 0.458817 0.129 Uiso 0.25 1 calc R U P . .
C114 C 0.7667(6) 0.7875(6) 0.4362(4) 0.107(6) Uani 0.25 1 d G U P . .
H114 H 0.783753 0.803995 0.446288 0.129 Uiso 0.25 1 calc R U P . .
C115 C 0.7662(7) 0.7973(6) 0.4135(4) 0.107(6) Uani 0.25 1 d G U P . .
H115 H 0.783038 0.820346 0.408512 0.129 Uiso 0.25 1 calc R U P . .
C116 C 0.7407(8) 0.7726(8) 0.3984(4) 0.107(6) Uani 0.25 1 d G U P . .
H116 H 0.740437 0.779139 0.383265 0.129 Uiso 0.25 1 calc R U P . .
N14 N 0.7156(8) 0.7381(7) 0.4059(5) 0.107(6) Uani 0.25 1 d G U P . .
N15 N 0.7189(4) 0.7075(4) 0.45903(18) 0.102(4) Uani 0.75 1 d . . P . .

loop_
_atom_site_aniso_label
_atom_site_aniso_U_11
_atom_site_aniso_U_22
_atom_site_aniso_U_33
_atom_site_aniso_U_23
_atom_site_aniso_U_13
_atom_site_aniso_U_12
Mn1 0.1140(10) 0.0680(7) 0.0231(5) 0.0034(5) 0.0017(6) 0.0357(7)
Mn2 0.0769(7) 0.0501(6) 0.0231(4) -0.0032(4) 0.0051(4) 0.0244(5)
Mn3 0.0801(7) 0.0496(6) 0.0223(4) 0.0039(4) 0.0102(4) 0.0227(5)
Mn4 0.0775(7) 0.0613(6) 0.0216(4) 0.0014(4) -0.0074(5) 0.0280(6)
Mn5 0.0678(7) 0.0490(6) 0.0292(5) -0.0050(4) 0.0071(4) 0.0220(5)
Mn6 0.0594(6) 0.0463(5) 0.0250(4) -0.0017(4) 0.0090(4) 0.0210(5)
Mn7 0.0659(7) 0.0521(6) 0.0271(5) 0.0026(4) 0.0112(4) 0.0217(5)
Mn8 0.0613(6) 0.0484(5) 0.0211(4) 0.0049(4) 0.0003(4) 0.0232(5)
Mn9 0.0699(7) 0.0611(6) 0.0272(5) 0.0035(4) -0.0105(4) 0.0295(6)
Mn10 0.0575(6) 0.0463(5) 0.0199(4) -0.0005(4) -0.0021(4) 0.0185(5)
Mn11 0.0459(5) 0.0389(5) 0.0224(4) 0.0008(3) 0.0016(4) 0.0180(4)
Mn12 0.0447(5) 0.0401(5) 0.0314(4) -0.0027(4) 0.0025(4) 0.0181(4)
Mn13 0.0431(5) 0.0397(5) 0.0286(4) -0.0007(4) 0.0067(4) 0.0152(4)
Mn14 0.0490(5) 0.0471(5) 0.0379(5) 0.0037(4) 0.0041(4) 0.0248(5)
Mn15 0.0474(5) 0.0411(5) 0.0261(4) 0.0026(4) 0.0045(4) 0.0196(4)
Mn16 0.0436(5) 0.0388(5) 0.0197(4) 0.0019(3) 0.0017(3) 0.0176(4)
Mn17 0.0452(5) 0.0450(5) 0.0243(4) 0.0044(4) -0.0018(4) 0.0214(4)
Mn18 0.0443(5) 0.0433(5) 0.0270(4) 0.0058(4) 0.0004(4) 0.0191(4)
Mn19 0.0501(6) 0.0413(5) 0.0364(5) 0.0008(4) 0.0106(4) 0.0163(4)
Mn20 0.0440(5) 0.0463(5) 0.0489(6) -0.0079(4) -0.0005(4) 0.0201(5)
Mn21 0.0511(6) 0.0436(5) 0.0382(5) -0.0026(4) 0.0037(4) 0.0231(5)
Mn22 0.0490(5) 0.0444(5) 0.0322(5) 0.0073(4) 0.0045(4) 0.0219(4)
Mn23 0.0450(5) 0.0529(6) 0.0368(5) 0.0072(4) -0.0040(4) 0.0230(5)
O1 0.046(2) 0.045(2) 0.041(2) 0.0153(19) 0.0074(19) 0.018(2)
O2 0.052(3) 0.053(3) 0.036(2) 0.0055(19) 0.0051(19) 0.025(2)
O3 0.044(2) 0.040(2) 0.037(2) 0.0041(18) 0.0042(18) 0.0171(19)
O4 0.050(2) 0.040(2) 0.032(2) 0.0022(17) -0.0019(18) 0.0184(19)
O5 0.049(2) 0.044(2) 0.047(2) -0.0045(19) 0.000(2) 0.022(2)
O6 0.048(2) 0.053(3) 0.051(3) -0.006(2) -0.004(2) 0.026(2)
O7 0.045(2) 0.043(2) 0.038(2) -0.0056(18) 0.0054(19) 0.017(2)
O8 0.043(2) 0.049(3) 0.052(3) -0.009(2) 0.006(2) 0.018(2)
O9 0.049(2) 0.053(3) 0.033(2) 0.0004(19) 0.0034(18) 0.023(2)
O10 0.049(2) 0.044(2) 0.039(2) -0.0020(18) 0.0068(19) 0.020(2)
O11 0.051(2) 0.052(3) 0.040(2) 0.0103(19) 0.0023(19) 0.029(2)
O12 0.044(2) 0.053(2) 0.034(2) 0.0048(18) 0.0003(18) 0.025(2)
O13 0.090(4) 0.086(4) 0.047(3) 0.007(3) -0.005(3) 0.046(3)
O14 0.057(3) 0.077(3) 0.055(3) -0.005(3) -0.022(2) 0.031(3)
O15 0.070(3) 0.059(3) 0.055(3) 0.003(2) -0.026(3) 0.029(3)
O16 0.059(3) 0.063(3) 0.030(2) 0.011(2) 0.001(2) 0.033(2)
O17 0.109(4) 0.089(4) 0.027(2) -0.007(2) -0.014(3) 0.048(3)
O18 0.075(3) 0.081(3) 0.035(2) -0.002(2) -0.018(2) 0.029(3)
O19 0.110(4) 0.061(3) 0.023(2) 0.008(2) 0.012(2) 0.026(3)
O20 0.084(3) 0.048(3) 0.037(2) 0.008(2) 0.018(2) 0.017(2)
O21 0.077(3) 0.059(3) 0.039(2) 0.003(2) 0.010(2) 0.025(3)
O22 0.069(3) 0.050(3) 0.043(3) 0.008(2) 0.011(2) 0.017(2)
O23 0.084(4) 0.061(3) 0.043(3) -0.007(2) 0.014(3) 0.026(3)
O24 0.071(3) 0.050(3) 0.057(3) -0.003(2) 0.012(2) 0.031(2)
O25 0.095(4) 0.066(3) 0.026(2) -0.006(2) 0.007(2) 0.038(3)
O26 0.098(4) 0.055(3) 0.035(2) -0.001(2) 0.009(2) 0.037(3)
O27 0.055(3) 0.045(2) 0.036(2) -0.0020(19) 0.013(2) 0.015(2)
O28 0.067(3) 0.061(3) 0.052(3) 0.011(2) 0.023(2) 0.027(3)
O29 0.078(3) 0.050(3) 0.023(2) -0.0052(18) -0.005(2) 0.021(2)
O30 0.061(3) 0.046(2) 0.032(2) 0.0016(18) -0.006(2) 0.020(2)
O31 0.079(3) 0.057(3) 0.026(2) 0.0099(19) 0.000(2) 0.031(3)
O32 0.066(3) 0.045(2) 0.028(2) 0.0071(18) 0.0038(19) 0.027(2)
O33 0.062(3) 0.044(2) 0.0250(19) 0.0060(17) 0.0079(18) 0.027(2)
O34 0.049(2) 0.050(2) 0.026(2) 0.0038(18) -0.0024(18) 0.011(2)
O35 0.046(2) 0.062(3) 0.0254(19) -0.0043(18) 0.0011(17) 0.028(2)
O36 0.070(3) 0.048(3) 0.032(2) -0.0031(19) 0.014(2) 0.019(2)
O37 0.054(3) 0.045(2) 0.040(2) -0.0029(19) 0.015(2) 0.016(2)
O38 0.079(3) 0.054(3) 0.046(3) -0.011(2) 0.006(2) 0.031(3)
O39 0.057(3) 0.049(3) 0.032(2) -0.0042(19) -0.0024(19) 0.023(2)
O40 0.199(8) 0.091(5) 0.059(4) 0.008(3) -0.012(5) 0.059(5)
O41 0.124(17) 0.128(17) 0.090(15) 0.014(13) 0.006(13) 0.059(14)
O42 0.153(8) 0.093(7) 0.078(6) -0.015(5) 0.044(5) 0.046(5)
O43 0.152(9) 0.085(6) 0.039(4) -0.008(4) -0.014(5) 0.044(6)
O44 0.195(11) 0.194(11) 0.058(5) -0.022(6) -0.011(6) 0.146(10)
O45 0.123(9) 0.185(12) 0.139(10) 0.019(9) 0.015(7) 0.112(9)
O46 0.205(11) 0.153(9) 0.065(6) -0.026(6) -0.042(6) 0.104(8)
O47 0.059(3) 0.039(2) 0.0249(19) -0.0018(16) 0.0011(18) 0.020(2)
O48 0.080(3) 0.053(3) 0.024(2) 0.0028(18) 0.005(2) 0.026(2)
O49 0.065(3) 0.049(2) 0.0215(19) 0.0045(17) -0.0051(18) 0.022(2)
O50 0.050(2) 0.044(2) 0.036(2) -0.0005(18) 0.0040(19) 0.021(2)
O51 0.061(3) 0.046(2) 0.0236(19) 0.0047(17) 0.0068(18) 0.018(2)
O52 0.047(2) 0.038(2) 0.0286(19) -0.0014(16) 0.0033(17) 0.0165(19)
O53 0.049(2) 0.040(2) 0.029(2) 0.0015(17) 0.0087(18) 0.0143(19)
O54 0.050(2) 0.042(2) 0.0230(18) 0.0043(16) 0.0036(17) 0.0201(19)
O55 0.045(2) 0.047(2) 0.039(2) 0.0045(19) -0.0046(18) 0.020(2)
O56 0.052(2) 0.045(2) 0.0216(18) 0.0023(16) -0.0007(17) 0.024(2)
O57 0.047(2) 0.044(2) 0.0252(19) 0.0027(17) 0.0010(17) 0.0199(19)
O58 0.039(2) 0.047(2) 0.035(2) -0.0055(18) 0.0010(17) 0.0171(19)
O59 0.046(2) 0.051(2) 0.030(2) 0.0043(18) 0.0010(17) 0.026(2)
O60 0.070(4) 0.070(4) 0.084(4) -0.002(3) 0.018(3) 0.040(3)
O61 0.066(3) 0.066(4) 0.098(5) -0.024(3) -0.024(3) 0.030(3)
O62 0.068(3) 0.066(3) 0.068(3) 0.024(3) 0.019(3) 0.034(3)
O63 0.127(6) 0.122(6) 0.100(5) -0.021(5) -0.004(5) 0.067(5)
O64 0.173(10) 0.148(9) 0.135(8) 0.006(7) 0.000(7) 0.121(8)
O65 0.163(15) 0.134(13) 0.103(11) 0.013(10) 0.035(10) 0.083(12)
O66 0.140(9) 0.114(8) 0.136(9) 0.034(7) 0.010(7) 0.051(7)
O67 0.081(8) 0.096(9) 0.135(11) -0.056(8) -0.033(8) 0.066(7)
O68 0.124(8) 0.108(8) 0.086(7) 0.047(6) 0.052(6) 0.081(7)
O69 0.071(7) 0.102(9) 0.059(6) -0.008(6) -0.015(5) 0.039(7)
O70 0.042(5) 0.165(11) 0.105(8) -0.003(8) -0.004(5) 0.030(6)
O71 0.207(14) 0.088(8) 0.073(7) 0.019(6) 0.036(8) 0.056(9)
O72 0.142(13) 0.146(14) 0.081(9) -0.010(9) -0.013(9) 0.067(11)
O73 0.159(10) 0.057(5) 0.110(8) 0.005(5) -0.006(7) 0.029(6)
O74 0.163(10) 0.112(8) 0.144(9) 0.000(7) -0.078(8) 0.046(7)
O75 0.093(8) 0.135(10) 0.160(11) -0.068(8) 0.037(8) 0.043(7)
N1 0.058(3) 0.045(3) 0.047(3) 0.003(3) 0.005(3) 0.019(3)
N2 0.043(3) 0.055(3) 0.046(3) 0.006(3) -0.002(2) 0.023(3)
N3 0.058(3) 0.045(3) 0.035(3) -0.003(2) 0.003(2) 0.025(3)
N4 0.071(4) 0.054(3) 0.028(2) 0.001(2) 0.001(2) 0.036(3)
N5 0.055(3) 0.054(3) 0.048(3) -0.002(3) -0.001(3) 0.030(3)
N6 0.052(3) 0.050(3) 0.071(4) -0.005(3) 0.013(3) 0.023(3)
N7 0.054(3) 0.051(3) 0.045(3) -0.005(3) 0.019(3) 0.016(3)
N8 0.045(3) 0.047(3) 0.042(3) -0.006(2) -0.007(2) 0.018(2)
N9 0.057(4) 0.054(3) 0.054(3) 0.007(3) 0.004(3) 0.031(3)
N10 0.049(3) 0.043(3) 0.045(3) -0.006(2) 0.004(2) 0.015(3)
N11 0.049(3) 0.064(4) 0.037(3) 0.012(3) -0.002(2) 0.029(3)
N12 0.044(3) 0.060(3) 0.038(3) 0.003(2) 0.001(2) 0.027(3)
C1 0.081(6) 0.049(4) 0.070(5) 0.009(4) 0.013(4) 0.023(4)
C2 0.073(6) 0.061(5) 0.083(6) -0.010(4) -0.015(5) 0.007(5)
C3 0.065(5) 0.074(6) 0.085(6) -0.014(5) -0.023(5) 0.018(5)
C4 0.056(5) 0.076(5) 0.074(5) 0.009(4) -0.005(4) 0.027(4)
C5 0.049(4) 0.057(4) 0.050(4) 0.010(3) 0.006(3) 0.024(3)
C6 0.047(4) 0.054(4) 0.040(3) 0.012(3) 0.000(3) 0.024(3)
C7 0.048(4) 0.058(4) 0.042(3) 0.007(3) 0.004(3) 0.026(3)
C8 0.069(5) 0.079(5) 0.074(5) 0.036(4) 0.030(4) 0.044(4)
C9 0.081(6) 0.078(6) 0.097(6) 0.042(5) 0.044(5) 0.046(5)
C10 0.065(5) 0.084(6) 0.074(5) 0.018(4) 0.027(4) 0.049(4)
C11 0.056(4) 0.069(5) 0.063(4) 0.016(4) 0.008(4) 0.037(4)
C12 0.065(4) 0.052(4) 0.035(3) -0.005(3) 0.004(3) 0.033(3)
C13 0.081(5) 0.052(4) 0.032(3) -0.006(3) -0.004(3) 0.042(4)
C14 0.071(5) 0.043(4) 0.039(3) 0.000(3) 0.001(3) 0.022(3)
C15 0.064(4) 0.052(4) 0.040(3) 0.004(3) 0.000(3) 0.034(3)
C16 0.054(4) 0.041(3) 0.030(3) -0.004(2) -0.003(3) 0.023(3)
C17 0.049(4) 0.040(3) 0.032(3) 0.002(2) 0.000(3) 0.018(3)
C18 0.054(4) 0.037(3) 0.032(3) 0.005(2) 0.004(3) 0.022(3)
C19 0.055(4) 0.058(4) 0.040(3) -0.005(3) -0.005(3) 0.027(3)
C20 0.060(4) 0.073(5) 0.041(4) -0.008(3) -0.011(3) 0.032(4)
C21 0.090(6) 0.071(5) 0.036(3) -0.013(3) -0.010(4) 0.042(4)
C22 0.085(5) 0.064(4) 0.035(3) -0.006(3) -0.002(3) 0.047(4)
C23 0.064(4) 0.048(4) 0.060(4) 0.006(3) 0.001(4) 0.030(4)
C24 0.076(5) 0.056(5) 0.094(6) 0.012(4) -0.019(5) 0.033(4)
C25 0.091(7) 0.072(6) 0.100(7) 0.011(5) -0.038(5) 0.037(5)
C26 0.063(5) 0.063(5) 0.100(6) 0.003(5) -0.028(5) 0.028(4)
C27 0.059(4) 0.049(4) 0.055(4) 0.000(3) -0.003(3) 0.030(3)
C28 0.051(4) 0.052(4) 0.050(4) -0.007(3) -0.007(3) 0.025(3)
C29 0.053(4) 0.055(4) 0.062(4) -0.011(3) 0.003(3) 0.027(3)
C30 0.073(5) 0.052(4) 0.082(6) -0.011(4) 0.006(4) 0.029(4)
C31 0.064(5) 0.076(6) 0.113(7) -0.020(5) 0.024(5) 0.036(5)
C32 0.067(5) 0.088(7) 0.099(7) -0.007(5) 0.029(5) 0.034(5)
C33 0.065(5) 0.057(5) 0.089(6) 0.001(4) 0.020(4) 0.021(4)
C34 0.056(4) 0.042(4) 0.054(4) -0.003(3) 0.020(3) 0.008(3)
C35 0.057(5) 0.055(4) 0.064(5) -0.013(4) 0.026(4) 0.013(4)
C36 0.053(4) 0.070(5) 0.078(6) -0.024(4) 0.019(4) 0.009(4)
C37 0.043(4) 0.050(4) 0.071(5) -0.011(3) 0.005(3) 0.016(3)
C38 0.052(4) 0.045(4) 0.043(4) -0.008(3) 0.018(3) 0.015(3)
C39 0.047(4) 0.046(4) 0.047(4) -0.008(3) 0.006(3) 0.018(3)
C40 0.041(3) 0.045(4) 0.044(3) -0.003(3) -0.002(3) 0.018(3)
C41 0.048(4) 0.052(4) 0.042(3) -0.004(3) -0.002(3) 0.024(3)
C42 0.054(4) 0.065(4) 0.038(3) -0.006(3) 0.003(3) 0.028(4)
C43 0.067(5) 0.063(4) 0.033(3) -0.002(3) 0.004(3) 0.023(4)
C44 0.065(4) 0.053(4) 0.043(4) -0.001(3) -0.001(3) 0.022(4)
C45 0.069(5) 0.056(4) 0.081(5) 0.017(4) 0.004(4) 0.030(4)
C46 0.095(7) 0.071(5) 0.074(5) 0.027(4) 0.000(5) 0.049(5)
C47 0.087(6) 0.063(5) 0.078(6) 0.023(4) 0.018(5) 0.038(5)
C48 0.073(5) 0.049(4) 0.065(5) 0.009(3) 0.007(4) 0.030(4)
C49 0.066(4) 0.039(3) 0.043(3) 0.003(3) 0.011(3) 0.024(3)
C50 0.050(4) 0.050(4) 0.041(3) 0.001(3) 0.006(3) 0.024(3)
C51 0.060(4) 0.049(4) 0.046(4) -0.010(3) 0.002(3) 0.024(3)
C52 0.057(5) 0.077(6) 0.096(6) -0.032(5) -0.003(4) 0.031(4)
C53 0.066(5) 0.082(6) 0.113(7) -0.049(5) 0.004(5) 0.034(5)
C54 0.063(5) 0.057(5) 0.091(6) -0.039(4) -0.006(4) 0.022(4)
C55 0.055(4) 0.053(4) 0.055(4) -0.007(3) 0.007(3) 0.019(3)
C56 0.048(4) 0.074(5) 0.039(3) 0.012(3) -0.004(3) 0.025(4)
C57 0.057(4) 0.092(6) 0.036(3) 0.020(4) -0.001(3) 0.043(4)
C58 0.069(5) 0.096(6) 0.046(4) 0.019(4) 0.001(4) 0.056(5)
C59 0.055(4) 0.063(4) 0.047(4) 0.011(3) 0.000(3) 0.031(4)
C60 0.051(4) 0.059(4) 0.034(3) 0.012(3) 0.002(3) 0.029(3)
C61 0.051(4) 0.050(4) 0.036(3) 0.012(3) 0.003(3) 0.027(3)
C62 0.051(4) 0.052(4) 0.030(3) 0.003(3) 0.002(3) 0.029(3)
C63 0.047(4) 0.061(4) 0.038(3) 0.008(3) 0.000(3) 0.027(3)
C64 0.064(4) 0.064(4) 0.034(3) 0.010(3) 0.004(3) 0.035(4)
C65 0.062(4) 0.087(5) 0.032(3) 0.006(3) -0.004(3) 0.047(4)
C66 0.045(4) 0.085(5) 0.036(3) 0.000(3) 0.001(3) 0.035(4)
C67 0.081(6) 0.068(5) 0.056(5) -0.002(4) -0.032(4) 0.037(5)
C68 0.106(8) 0.126(9) 0.111(9) -0.023(7) -0.060(7) 0.038(7)
C69A 0.138(13) 0.195(14) 0.178(17) 0.018(12) -0.045(12) 0.095(10)
C69B 0.138(13) 0.195(14) 0.178(17) 0.018(12) -0.045(12) 0.095(10)
C70 0.056(4) 0.070(5) 0.030(3) 0.014(3) -0.006(3) 0.031(4)
C71 0.065(5) 0.074(5) 0.047(4) 0.006(3) -0.009(3) 0.041(4)
C72 0.074(5) 0.097(6) 0.070(5) 0.016(5) -0.007(4) 0.052(5)
C73 0.101(7) 0.122(8) 0.060(5) 0.000(5) -0.033(5) 0.059(6)
C74A 0.091(19) 0.14(2) 0.089(19) -0.012(18) -0.033(16) 0.011(16)
C74B 0.112(11) 0.152(13) 0.048(7) 0.019(8) -0.021(7) 0.061(10)
C75 0.157(10) 0.174(11) 0.055(5) -0.046(6) -0.051(6) 0.117(9)
C76 0.125(8) 0.086(6) 0.041(4) 0.021(4) 0.012(5) 0.016(6)
C77A 0.090(9) 0.073(9) 0.062(8) 0.005(7) 0.021(7) 0.031(7)
C77B 0.098(8) 0.061(7) 0.048(6) 0.006(5) 0.024(6) 0.023(6)
C78 0.108(7) 0.062(5) 0.031(3) 0.012(3) 0.025(4) 0.016(5)
C79 0.071(5) 0.065(5) 0.038(4) 0.013(3) 0.023(4) 0.030(4)
C80 0.098(7) 0.068(5) 0.070(5) 0.017(4) 0.018(5) 0.026(5)
C81A 0.114(12) 0.114(12) 0.089(13) 0.036(10) 0.019(9) 0.017(9)
C81B 0.114(12) 0.114(12) 0.089(13) 0.036(10) 0.019(9) 0.017(9)
C82 0.065(5) 0.040(4) 0.055(4) -0.011(3) 0.009(4) 0.018(3)
C83 0.072(5) 0.072(5) 0.080(6) -0.034(4) 0.013(4) 0.024(4)
C84 0.163(11) 0.099(8) 0.122(9) 0.007(7) 0.081(9) 0.064(8)
C85 0.131(8) 0.067(5) 0.051(4) -0.016(4) 0.011(5) 0.051(5)
C86 0.112(7) 0.060(5) 0.070(5) -0.022(4) 0.009(5) 0.036(5)
C87 0.107(7) 0.092(6) 0.038(4) -0.014(4) 0.006(4) 0.054(5)
C88 0.058(4) 0.057(4) 0.038(3) -0.003(3) 0.015(3) 0.024(4)
C89 0.059(5) 0.071(5) 0.070(5) 0.010(4) 0.027(4) 0.018(4)
C90 0.094(7) 0.138(9) 0.184(11) 0.039(8) 0.038(8) 0.043(7)
C91 0.080(5) 0.051(4) 0.032(3) -0.007(3) -0.016(3) 0.019(4)
C92 0.071(5) 0.058(4) 0.045(4) -0.011(3) -0.008(4) 0.020(4)
C93 0.062(4) 0.046(4) 0.035(3) -0.003(3) -0.012(3) 0.015(3)
C94 0.077(5) 0.056(4) 0.036(3) 0.015(3) 0.005(3) 0.035(4)
C95 0.097(6) 0.066(5) 0.037(4) 0.012(3) 0.003(4) 0.044(5)
C96 0.091(6) 0.070(5) 0.029(3) 0.009(3) 0.000(3) 0.038(4)
C97 0.066(5) 0.075(5) 0.033(3) -0.003(3) 0.003(3) 0.032(4)
C98A 0.051(5) 0.048(5) 0.016(3) 0.000(3) -0.004(3) 0.025(4)
C99A 0.051(5) 0.048(5) 0.016(3) 0.000(3) -0.004(3) 0.025(4)
C98B 0.052(5) 0.052(5) 0.019(4) 0.001(3) -0.003(3) 0.026(4)
C99B 0.052(5) 0.052(5) 0.019(4) 0.001(3) -0.003(3) 0.026(4)
C100 0.081(5) 0.052(4) 0.044(4) -0.001(3) 0.024(4) 0.028(4)
C101 0.085(5) 0.064(5) 0.051(4) -0.005(4) 0.024(4) 0.035(4)
C102 0.057(4) 0.053(4) 0.058(4) -0.004(3) 0.019(3) 0.023(3)
C103 0.071(5) 0.043(4) 0.029(3) -0.006(3) -0.001(3) 0.020(3)
C104 0.105(7) 0.050(4) 0.045(4) -0.006(3) 0.006(4) 0.017(4)
C105 0.094(9) 0.052(6) 0.068(7) -0.004(5) 0.008(6) 0.030(6)
C205 0.072(17) 0.069(16) 0.084(18) -0.004(14) -0.008(14) 0.019(14)
N13 0.095(10) 0.063(12) 0.043(9) -0.003(8) 0.010(8) 0.032(8)
C106 0.111(14) 0.055(16) 0.070(13) -0.018(12) 0.013(11) 0.054(15)
C107 0.14(2) 0.12(3) 0.091(14) 0.017(17) 0.035(13) 0.11(2)
C108 0.110(11) 0.093(13) 0.093(11) 0.018(9) 0.015(8) 0.044(9)
C109 0.133(16) 0.13(3) 0.037(13) 0.050(17) 0.040(13) 0.09(2)
C110 0.111(16) 0.09(2) 0.040(10) 0.011(13) 0.021(10) 0.039(18)
C111 0.121(19) 0.18(5) 0.047(19) 0.01(2) 0.010(16) 0.07(3)
C112 0.095(12) 0.118(13) 0.100(12) -0.052(11) -0.030(10) 0.047(10)
C113 0.095(12) 0.118(13) 0.100(12) -0.052(11) -0.030(10) 0.047(10)
C114 0.095(12) 0.118(13) 0.100(12) -0.052(11) -0.030(10) 0.047(10)
C115 0.095(12) 0.118(13) 0.100(12) -0.052(11) -0.030(10) 0.047(10)
C116 0.095(12) 0.118(13) 0.100(12) -0.052(11) -0.030(10) 0.047(10)
N14 0.095(12) 0.118(13) 0.100(12) -0.052(11) -0.030(10) 0.047(10)
N15 0.150(11) 0.145(11) 0.056(6) -0.011(6) -0.012(7) 0.108(10)

loop_
_atom_type_symbol
_atom_type_description
_atom_type_scat_dispersion_real
_atom_type_scat_dispersion_imag
_atom_type_scat_source
C C 0.0033 0.0016 'International Tables Vol C Tables 4.2.6.8 and 6.1.1.4'
H H 0.0000 0.0000 'International Tables Vol C Tables 4.2.6.8 and 6.1.1.4'
N N 0.0061 0.0033 'International Tables Vol C Tables 4.2.6.8 and 6.1.1.4'
O O 0.0106 0.0060 'International Tables Vol C Tables 4.2.6.8 and 6.1.1.4'
Mn Mn 0.3368 0.7283 'International Tables Vol C Tables 4.2.6.8 and 6.1.1.4'

loop_
_geom_angle_atom_site_label_1
_geom_angle_atom_site_label_2
_geom_angle_atom_site_label_3
_geom_angle
_geom_angle_site_symmetry_1
_geom_angle_site_symmetry_3
_geom_angle_publ_flag
O25 Mn1 O17 102.7(2) . . ?
O25 Mn1 O19 106.5(2) . . ?
O17 Mn1 O19 105.0(2) . . ?
O25 Mn1 N13 94.8(7) . . ?
O17 Mn1 N13 158.0(6) . . ?
O19 Mn1 N13 82.2(7) . . ?
O25 Mn1 N14 89.0(9) . . ?
O17 Mn1 N14 84.2(10) . . ?
O19 Mn1 N14 159.3(9) . . ?
N13 Mn1 N14 82.9(12) . . ?
O25 Mn1 O42 84.8(4) . . ?
O17 Mn1 O42 163.0(3) . . ?
O19 Mn1 O42 87.1(3) . . ?
N13 Mn1 O42 10.3(8) . . ?
N14 Mn1 O42 80.6(10) . . ?
O25 Mn1 O40 162.1(2) . . ?
O17 Mn1 O40 86.9(3) . . ?
O19 Mn1 O40 85.2(2) . . ?
N13 Mn1 O40 72.9(6) . . ?
N14 Mn1 O40 76.7(9) . . ?
O42 Mn1 O40 82.2(4) . . ?
O25 Mn1 O43 85.5(3) . . ?
O17 Mn1 O43 86.9(4) . . ?
O19 Mn1 O43 160.4(3) . . ?
N13 Mn1 O43 81.3(8) . . ?
N14 Mn1 O43 4.0(12) . . ?
O42 Mn1 O43 78.4(5) . . ?
O40 Mn1 O43 79.9(3) . . ?
O25 Mn1 O48 66.90(15) . . ?
O17 Mn1 O48 65.44(17) . . ?
O19 Mn1 O48 66.04(15) . . ?
N13 Mn1 O48 135.0(6) . . ?
N14 Mn1 O48 134.1(9) . . ?
O42 Mn1 O48 131.3(3) . . ?
O40 Mn1 O48 131.0(2) . . ?
O43 Mn1 O48 133.6(3) . . ?
O25 Mn2 O26 97.2(2) . . ?
O25 Mn2 O48 85.7(2) . . ?
O26 Mn2 O48 175.0(2) . . ?
O25 Mn2 O47 177.6(2) . . ?
O26 Mn2 O47 81.27(18) . . ?
O48 Mn2 O47 95.95(17) . . ?
O25 Mn2 O29 104.1(2) . . ?
O26 Mn2 O29 104.3(2) . . ?
O48 Mn2 O29 78.80(18) . . ?
O47 Mn2 O29 74.60(16) . . ?
O25 Mn2 O36 102.37(19) . . ?
O26 Mn2 O36 98.4(2) . . ?
O48 Mn2 O36 76.89(19) . . ?
O47 Mn2 O36 79.72(15) . . ?
O29 Mn2 O36 142.28(15) . . ?
O25 Mn2 Mn5 136.61(17) . . ?
O26 Mn2 Mn5 39.48(13) . . ?
O48 Mn2 Mn5 137.24(13) . . ?
O47 Mn2 Mn5 42.02(12) . . ?
O29 Mn2 Mn5 92.92(11) . . ?
O36 Mn2 Mn5 85.86(11) . . ?
O25 Mn2 Mn10 142.40(17) . . ?
O26 Mn2 Mn10 96.87(15) . . ?
O48 Mn2 Mn10 83.13(13) . . ?
O47 Mn2 Mn10 36.48(13) . . ?
O29 Mn2 Mn10 38.48(10) . . ?
O36 Mn2 Mn10 109.76(10) . . ?
Mn5 Mn2 Mn10 66.27(3) . . ?
O25 Mn2 Mn6 139.45(16) . . ?
O26 Mn2 Mn6 94.22(15) . . ?
O48 Mn2 Mn6 80.94(13) . . ?
O47 Mn2 Mn6 42.74(12) . . ?
O29 Mn2 Mn6 110.48(10) . . ?
O36 Mn2 Mn6 37.30(9) . . ?
Mn5 Mn2 Mn6 62.67(3) . . ?
Mn10 Mn2 Mn6 73.56(3) . . ?
O25 Mn2 Mn4 93.95(17) . . ?
O26 Mn2 Mn4 151.68(17) . . ?
O48 Mn2 Mn4 31.28(14) . . ?
O47 Mn2 Mn4 86.59(13) . . ?
O29 Mn2 Mn4 47.53(12) . . ?
O36 Mn2 Mn4 104.46(12) . . ?
Mn5 Mn2 Mn4 125.54(4) . . ?
Mn10 Mn2 Mn4 59.86(3) . . ?
Mn6 Mn2 Mn4 94.01(4) . . ?
O19 Mn3 O20 97.5(2) . . ?
O19 Mn3 O48 85.8(2) . . ?
O20 Mn3 O48 173.9(2) . . ?
O19 Mn3 O51 177.1(2) . . ?
O20 Mn3 O51 80.60(18) . . ?
O48 Mn3 O51 96.29(17) . . ?
O19 Mn3 O36 104.4(2) . . ?
O20 Mn3 O36 105.3(2) . . ?
O48 Mn3 O36 78.77(18) . . ?
O51 Mn3 O36 74.23(17) . . ?
O19 Mn3 O31 101.8(2) . . ?
O20 Mn3 O31 96.7(2) . . ?
O48 Mn3 O31 77.55(19) . . ?
O51 Mn3 O31 80.60(17) . . ?
O36 Mn3 O31 143.02(15) . . ?
O19 Mn3 Mn7 136.90(16) . . ?
O20 Mn3 Mn7 39.51(13) . . ?
O48 Mn3 Mn7 136.72(12) . . ?
O51 Mn3 Mn7 41.30(12) . . ?
O36 Mn3 Mn7 92.96(11) . . ?
O31 Mn3 Mn7 85.30(11) . . ?
O19 Mn3 Mn6 142.45(19) . . ?
O20 Mn3 Mn6 97.34(16) . . ?
O48 Mn3 Mn6 82.96(13) . . ?
O51 Mn3 Mn6 36.41(13) . . ?
O36 Mn3 Mn6 38.25(10) . . ?
O31 Mn3 Mn6 110.48(10) . . ?
Mn7 Mn3 Mn6 66.29(3) . . ?
O19 Mn3 Mn8 138.9(2) . . ?
O20 Mn3 Mn8 93.26(14) . . ?
O48 Mn3 Mn8 80.91(13) . . ?
O51 Mn3 Mn8 43.64(13) . . ?
O36 Mn3 Mn8 110.80(10) . . ?
O31 Mn3 Mn8 37.36(10) . . ?
Mn7 Mn3 Mn8 62.35(3) . . ?
Mn6 Mn3 Mn8 74.10(3) . . ?
O19 Mn3 Mn4 93.26(18) . . ?
O20 Mn3 Mn4 143.38(17) . . ?
O48 Mn3 Mn4 30.78(15) . . ?
O51 Mn3 Mn4 89.56(13) . . ?
O36 Mn3 Mn4 105.75(11) . . ?
O31 Mn3 Mn4 46.77(11) . . ?
Mn7 Mn3 Mn4 119.85(4) . . ?
Mn6 Mn3 Mn4 95.07(4) . . ?
Mn8 Mn3 Mn4 57.54(3) . . ?
O17 Mn4 O48 84.9(2) . . ?
O17 Mn4 O18 97.8(2) . . ?
O48 Mn4 O18 175.7(2) . . ?
O17 Mn4 O49 179.4(2) . . ?
O48 Mn4 O49 95.58(19) . . ?
O18 Mn4 O49 81.74(19) . . ?
O17 Mn4 O31 105.4(2) . . ?
O48 Mn4 O31 77.91(18) . . ?
O18 Mn4 O31 104.5(2) . . ?
O49 Mn4 O31 74.32(16) . . ?
O17 Mn4 O29 100.7(2) . . ?
O48 Mn4 O29 78.10(18) . . ?
O18 Mn4 O29 98.1(2) . . ?
O49 Mn4 O29 79.80(16) . . ?
O31 Mn4 O29 142.49(16) . . ?
O17 Mn4 Mn8 143.82(18) . . ?
O48 Mn4 Mn8 83.24(13) . . ?
O18 Mn4 Mn8 96.37(15) . . ?
O49 Mn4 Mn8 35.99(12) . . ?
O31 Mn4 Mn8 38.56(10) . . ?
O29 Mn4 Mn8 110.05(10) . . ?
O17 Mn4 Mn9 137.1(2) . . ?
O48 Mn4 Mn9 137.26(13) . . ?
O18 Mn4 Mn9 39.61(13) . . ?
O49 Mn4 Mn9 42.48(14) . . ?
O31 Mn4 Mn9 93.68(11) . . ?
O29 Mn4 Mn9 84.86(11) . . ?
Mn8 Mn4 Mn9 66.26(3) . . ?
O17 Mn4 Mn10 137.80(18) . . ?
O48 Mn4 Mn10 81.52(13) . . ?
O18 Mn4 Mn10 94.26(15) . . ?
O49 Mn4 Mn10 42.70(13) . . ?
O31 Mn4 Mn10 110.36(10) . . ?
O29 Mn4 Mn10 37.42(9) . . ?
Mn8 Mn4 Mn10 73.56(3) . . ?
Mn9 Mn4 Mn10 62.09(3) . . ?
O17 Mn4 Mn2 91.75(19) . . ?
O48 Mn4 Mn2 31.76(14) . . ?
O18 Mn4 Mn2 144.38(17) . . ?
O49 Mn4 Mn2 88.85(14) . . ?
O31 Mn4 Mn2 105.86(13) . . ?
O29 Mn4 Mn2 46.34(12) . . ?
Mn8 Mn4 Mn2 95.77(4) . . ?
Mn9 Mn4 Mn2 119.80(4) . . ?
Mn10 Mn4 Mn2 57.71(3) . . ?
O17 Mn4 Mn3 94.45(19) . . ?
O48 Mn4 Mn3 31.02(14) . . ?
O18 Mn4 Mn3 151.15(17) . . ?
O49 Mn4 Mn3 85.79(13) . . ?
O31 Mn4 Mn3 46.89(12) . . ?
O29 Mn4 Mn3 105.20(12) . . ?
Mn8 Mn4 Mn3 59.85(3) . . ?
Mn9 Mn4 Mn3 125.42(4) . . ?
Mn10 Mn4 Mn3 94.00(4) . . ?
Mn2 Mn4 Mn3 60.54(3) . . ?
O50 Mn5 O26 165.8(2) . . ?
O50 Mn5 O23 105.52(19) . . ?
O26 Mn5 O23 88.7(2) . . ?
O50 Mn5 O47 91.28(16) . . ?
O26 Mn5 O47 75.31(18) . . ?
O23 Mn5 O47 153.07(19) . . ?
O50 Mn5 O38 92.65(17) . . ?
O26 Mn5 O38 88.81(19) . . ?
O23 Mn5 O38 86.0(2) . . ?
O47 Mn5 O38 114.66(19) . . ?
O50 Mn5 O37 79.03(16) . . ?
O26 Mn5 O37 102.13(18) . . ?
O23 Mn5 O37 85.11(19) . . ?
O47 Mn5 O37 77.48(17) . . ?
O38 Mn5 O37 165.69(18) . . ?
O50 Mn5 Mn2 130.33(13) . . ?
O26 Mn5 Mn2 36.46(14) . . ?
O23 Mn5 Mn2 120.73(14) . . ?
O47 Mn5 Mn2 39.05(10) . . ?
O38 Mn5 Mn2 106.82(14) . . ?
O37 Mn5 Mn2 87.38(12) . . ?
O50 Mn5 Mn6 83.42(12) . . ?
O26 Mn5 Mn6 89.37(14) . . ?
O23 Mn5 Mn6 118.55(15) . . ?
O47 Mn5 Mn6 41.52(11) . . ?
O38 Mn5 Mn6 155.38(15) . . ?
O37 Mn5 Mn6 35.96(12) . . ?
Mn2 Mn5 Mn6 60.07(3) . . ?
O51 Mn6 O36 86.67(19) . . ?
O51 Mn6 O37 177.41(19) . . ?
O36 Mn6 O37 93.45(19) . . ?
O51 Mn6 O52 93.32(17) . . ?
O36 Mn6 O52 178.9(2) . . ?
O37 Mn6 O52 86.60(17) . . ?
O51 Mn6 O47 98.75(18) . . ?
O36 Mn6 O47 87.26(16) . . ?
O37 Mn6 O47 83.84(17) . . ?
O52 Mn6 O47 91.67(15) . . ?
O51 Mn6 O27 93.22(18) . . ?
O36 Mn6 O27 100.27(17) . . ?
O37 Mn6 O27 84.21(17) . . ?
O52 Mn6 O27 80.82(15) . . ?
O47 Mn6 O27 166.23(16) . . ?
O51 Mn6 Mn3 37.58(12) . . ?
O36 Mn6 Mn3 49.63(15) . . ?
O37 Mn6 Mn3 142.87(12) . . ?
O52 Mn6 Mn3 130.22(13) . . ?
O47 Mn6 Mn3 89.71(11) . . ?
O27 Mn6 Mn3 103.96(12) . . ?
O51 Mn6 Mn12 130.79(12) . . ?
O36 Mn6 Mn12 142.52(15) . . ?
O37 Mn6 Mn12 49.19(12) . . ?
O52 Mn6 Mn12 37.47(12) . . ?
O47 Mn6 Mn12 85.77(10) . . ?
O27 Mn6 Mn12 81.25(11) . . ?
Mn3 Mn6 Mn12 166.50(4) . . ?
O51 Mn6 Mn13 86.19(12) . . ?
O36 Mn6 Mn13 144.00(14) . . ?
O37 Mn6 Mn13 92.21(13) . . ?
O52 Mn6 Mn13 37.07(11) . . ?
O47 Mn6 Mn13 128.71(10) . . ?
O27 Mn6 Mn13 45.10(10) . . ?
Mn3 Mn6 Mn13 119.44(4) . . ?
Mn12 Mn6 Mn13 55.75(3) . . ?
O51 Mn6 Mn2 90.36(13) . . ?
O36 Mn6 Mn2 50.00(13) . . ?
O37 Mn6 Mn2 91.70(13) . . ?
O52 Mn6 Mn2 128.91(12) . . ?
O47 Mn6 Mn2 37.61(10) . . ?
O27 Mn6 Mn2 149.81(10) . . ?
Mn3 Mn6 Mn2 62.99(3) . . ?
Mn12 Mn6 Mn2 118.04(4) . . ?
Mn13 Mn6 Mn2 165.02(4) . . ?
O51 Mn6 Mn5 138.05(14) . . ?
O36 Mn6 Mn5 90.18(13) . . ?
O37 Mn6 Mn5 44.54(13) . . ?
O52 Mn6 Mn5 89.10(12) . . ?
O47 Mn6 Mn5 39.30(11) . . ?
O27 Mn6 Mn5 128.39(12) . . ?
Mn3 Mn6 Mn5 120.23(4) . . ?
Mn12 Mn6 Mn5 62.14(3) . . ?
Mn13 Mn6 Mn5 117.83(4) . . ?
Mn2 Mn6 Mn5 57.26(3) . . ?
O53 Mn7 O20 167.76(19) . . ?
O53 Mn7 O21 103.07(18) . . ?
O20 Mn7 O21 89.07(19) . . ?
O53 Mn7 O51 92.00(16) . . ?
O20 Mn7 O51 77.00(17) . . ?
O21 Mn7 O51 156.2(2) . . ?
O53 Mn7 O28 92.15(18) . . ?
O20 Mn7 O28 87.3(2) . . ?
O21 Mn7 O28 85.4(2) . . ?
O51 Mn7 O28 112.8(2) . . ?
O53 Mn7 O32 81.19(16) . . ?
O20 Mn7 O32 101.68(19) . . ?
O21 Mn7 O32 84.77(18) . . ?
O51 Mn7 O32 79.35(17) . . ?
O28 Mn7 O32 166.52(18) . . ?
O53 Mn7 Mn3 131.77(12) . . ?
O20 Mn7 Mn3 37.42(13) . . ?
O21 Mn7 Mn3 122.70(14) . . ?
O51 Mn7 Mn3 39.78(11) . . ?
O28 Mn7 Mn3 104.92(14) . . ?
O32 Mn7 Mn3 88.16(11) . . ?
O53 Mn7 Mn8 85.16(12) . . ?
O20 Mn7 Mn8 90.20(15) . . ?
O21 Mn7 Mn8 119.35(16) . . ?
O51 Mn7 Mn8 42.86(13) . . ?
O28 Mn7 Mn8 155.14(15) . . ?
O32 Mn7 Mn8 36.48(11) . . ?
Mn3 Mn7 Mn8 60.82(3) . . ?
O53 Mn7 Mn15 33.74(13) . . ?
O20 Mn7 Mn15 147.16(16) . . ?
O21 Mn7 Mn15 97.34(13) . . ?
O51 Mn7 Mn15 84.93(11) . . ?
O28 Mn7 Mn15 125.21(14) . . ?
O32 Mn7 Mn15 47.46(10) . . ?
Mn3 Mn7 Mn15 118.08(4) . . ?
Mn8 Mn7 Mn15 58.60(3) . . ?
O49 Mn8 O31 87.28(18) . . ?
O49 Mn8 O32 179.26(18) . . ?
O31 Mn8 O32 92.00(18) . . ?
O49 Mn8 O54 94.47(16) . . ?
O31 Mn8 O54 176.3(2) . . ?
O32 Mn8 O54 86.26(16) . . ?
O49 Mn8 O51 97.70(18) . . ?
O31 Mn8 O51 85.98(18) . . ?
O32 Mn8 O51 82.40(17) . . ?
O54 Mn8 O51 90.56(16) . . ?
O49 Mn8 O16 95.07(19) . . ?
O31 Mn8 O16 101.89(18) . . ?
O32 Mn8 O16 84.93(18) . . ?
O54 Mn8 O16 81.22(16) . . ?
O51 Mn8 O16 165.31(16) . . ?
O49 Mn8 Mn4 37.36(11) . . ?
O31 Mn8 Mn4 50.20(14) . . ?
O32 Mn8 Mn4 141.94(12) . . ?
O54 Mn8 Mn4 131.17(12) . . ?
O51 Mn8 Mn4 89.63(11) . . ?
O16 Mn8 Mn4 104.95(12) . . ?
O49 Mn8 Mn17 87.91(13) . . ?
O31 Mn8 Mn17 146.44(16) . . ?
O32 Mn8 Mn17 92.61(12) . . ?
O54 Mn8 Mn17 37.05(12) . . ?
O51 Mn8 Mn17 127.58(11) . . ?
O16 Mn8 Mn17 45.59(10) . . ?
Mn4 Mn8 Mn17 120.81(4) . . ?
O49 Mn8 Mn15 131.54(12) . . ?
O31 Mn8 Mn15 140.92(14) . . ?
O32 Mn8 Mn15 49.19(11) . . ?
O54 Mn8 Mn15 37.11(12) . . ?
O51 Mn8 Mn15 84.44(11) . . ?
O16 Mn8 Mn15 81.66(11) . . ?
Mn4 Mn8 Mn15 166.48(4) . . ?
Mn17 Mn8 Mn15 55.73(3) . . ?
O49 Mn8 Mn3 89.29(13) . . ?
O31 Mn8 Mn3 48.53(15) . . ?
O32 Mn8 Mn3 90.35(13) . . ?
O54 Mn8 Mn3 128.15(13) . . ?
O51 Mn8 Mn3 37.89(10) . . ?
O16 Mn8 Mn3 149.95(10) . . ?
Mn4 Mn8 Mn3 62.62(3) . . ?
Mn17 Mn8 Mn3 164.46(4) . . ?
Mn15 Mn8 Mn3 116.92(4) . . ?
O49 Mn8 Mn7 136.34(15) . . ?
O31 Mn8 Mn7 88.43(15) . . ?
O32 Mn8 Mn7 43.75(13) . . ?
O54 Mn8 Mn7 88.07(12) . . ?
O51 Mn8 Mn7 38.64(11) . . ?
O16 Mn8 Mn7 128.26(12) . . ?
Mn4 Mn8 Mn7 119.42(4) . . ?
Mn17 Mn8 Mn7 117.04(4) . . ?
Mn15 Mn8 Mn7 61.39(3) . . ?
Mn3 Mn8 Mn7 56.83(3) . . ?
O55 Mn9 O18 162.9(2) . . ?
O55 Mn9 O13 106.36(19) . . ?
O18 Mn9 O13 90.7(2) . . ?
O55 Mn9 O49 89.94(16) . . ?
O18 Mn9 O49 74.31(18) . . ?
O13 Mn9 O49 155.5(2) . . ?
O55 Mn9 O15 91.84(18) . . ?
O18 Mn9 O15 88.2(2) . . ?
O13 Mn9 O15 85.3(2) . . ?
O49 Mn9 O15 112.88(19) . . ?
O55 Mn9 O30 80.04(16) . . ?
O18 Mn9 O30 102.64(19) . . ?
O13 Mn9 O30 86.9(2) . . ?
O49 Mn9 O30 77.90(16) . . ?
O15 Mn9 O30 166.69(19) . . ?
O55 Mn9 Mn4 128.41(13) . . ?
O18 Mn9 Mn4 36.15(15) . . ?
O13 Mn9 Mn4 122.74(16) . . ?
O49 Mn9 Mn4 38.48(10) . . ?
O15 Mn9 Mn4 106.01(14) . . ?
O30 Mn9 Mn4 87.28(12) . . ?
O55 Mn9 Mn10 83.13(12) . . ?
O18 Mn9 Mn10 89.28(16) . . ?
O13 Mn9 Mn10 120.77(17) . . ?
O49 Mn9 Mn10 41.86(11) . . ?
O15 Mn9 Mn10 153.89(15) . . ?
O30 Mn9 Mn10 36.05(12) . . ?
Mn4 Mn9 Mn10 59.81(3) . . ?
O47 Mn10 O29 86.56(19) . . ?
O47 Mn10 O30 177.72(18) . . ?
O29 Mn10 O30 93.02(19) . . ?
O47 Mn10 O56 93.94(17) . . ?
O29 Mn10 O56 178.9(2) . . ?
O30 Mn10 O56 86.53(17) . . ?
O47 Mn10 O49 98.01(17) . . ?
O29 Mn10 O49 86.39(17) . . ?
O30 Mn10 O49 84.19(18) . . ?
O56 Mn10 O49 92.54(16) . . ?
O47 Mn10 O39 93.36(17) . . ?
O29 Mn10 O39 100.41(17) . . ?
O30 Mn10 O39 84.51(17) . . ?
O56 Mn10 O39 80.57(15) . . ?
O49 Mn10 O39 167.10(16) . . ?
O47 Mn10 Mn2 37.54(11) . . ?
O29 Mn10 Mn2 49.45(15) . . ?
O30 Mn10 Mn2 142.29(12) . . ?
O56 Mn10 Mn2 130.92(13) . . ?
O49 Mn10 Mn2 89.12(11) . . ?
O39 Mn10 Mn2 103.65(11) . . ?
O47 Mn10 Mn4 89.69(12) . . ?
O29 Mn10 Mn4 49.15(14) . . ?
O30 Mn10 Mn4 91.72(12) . . ?
O56 Mn10 Mn4 129.82(12) . . ?
O49 Mn10 Mn4 37.59(10) . . ?
O39 Mn10 Mn4 149.19(11) . . ?
Mn2 Mn10 Mn4 62.43(3) . . ?
O47 Mn10 Mn18 130.71(12) . . ?
O29 Mn10 Mn18 142.69(16) . . ?
O30 Mn10 Mn18 49.83(12) . . ?
O56 Mn10 Mn18 36.79(12) . . ?
O49 Mn10 Mn18 86.37(11) . . ?
O39 Mn10 Mn18 81.59(11) . . ?
Mn2 Mn10 Mn18 166.44(4) . . ?
Mn4 Mn10 Mn18 118.64(4) . . ?
O47 Mn10 Mn11 86.67(12) . . ?
O29 Mn10 Mn11 144.55(15) . . ?
O30 Mn10 Mn11 92.40(12) . . ?
O56 Mn10 Mn11 36.53(12) . . ?
O49 Mn10 Mn11 129.03(11) . . ?
O39 Mn10 Mn11 45.41(10) . . ?
Mn2 Mn10 Mn11 119.76(4) . . ?
Mn4 Mn10 Mn11 165.29(4) . . ?
Mn18 Mn10 Mn11 55.41(3) . . ?
O47 Mn10 Mn9 138.66(13) . . ?
O29 Mn10 Mn9 89.54(16) . . ?
O30 Mn10 Mn9 43.54(13) . . ?
O56 Mn10 Mn9 89.43(12) . . ?
O49 Mn10 Mn9 40.65(12) . . ?
O39 Mn10 Mn9 127.75(12) . . ?
Mn2 Mn10 Mn9 120.53(4) . . ?
Mn4 Mn10 Mn9 58.11(3) . . ?
Mn18 Mn10 Mn9 62.16(3) . . ?
Mn11 Mn10 Mn9 117.55(4) . . ?
O57 Mn11 O3 98.82(17) . . ?
O57 Mn11 O56 80.76(17) . . ?
O3 Mn11 O56 178.35(16) . . ?
O57 Mn11 O50 177.62(17) . . ?
O3 Mn11 O50 83.15(17) . . ?
O56 Mn11 O50 97.23(17) . . ?
O57 Mn11 O34 99.98(16) . . ?
O3 Mn11 O34 99.39(16) . . ?
O56 Mn11 O34 79.13(16) . . ?
O50 Mn11 O34 78.34(16) . . ?
O57 Mn11 O39 94.56(16) . . ?
O3 Mn11 O39 100.18(17) . . ?
O56 Mn11 O39 81.45(16) . . ?
O50 Mn11 O39 86.37(16) . . ?
O34 Mn11 O39 153.45(15) . . ?
O57 Mn11 Mn18 38.62(12) . . ?
O3 Mn11 Mn18 137.42(12) . . ?
O56 Mn11 Mn18 42.14(12) . . ?
O50 Mn11 Mn18 139.35(12) . . ?
O34 Mn11 Mn18 89.80(12) . . ?
O39 Mn11 Mn18 87.83(12) . . ?
O57 Mn11 Mn16 90.85(12) . . ?
O3 Mn11 Mn16 138.83(12) . . ?
O56 Mn11 Mn16 39.70(11) . . ?
O50 Mn11 Mn16 86.79(12) . . ?
O34 Mn11 Mn16 39.44(11) . . ?
O39 Mn11 Mn16 118.93(11) . . ?
Mn18 Mn11 Mn16 61.46(3) . . ?
O57 Mn11 Mn10 93.94(12) . . ?
O3 Mn11 Mn10 145.91(13) . . ?
O56 Mn11 Mn10 35.73(11) . . ?
O50 Mn11 Mn10 85.09(12) . . ?
O34 Mn11 Mn10 109.37(11) . . ?
O39 Mn11 Mn10 47.10(11) . . ?
Mn18 Mn11 Mn10 62.26(3) . . ?
Mn16 Mn11 Mn10 71.87(3) . . ?
O57 Mn11 Mn12 143.65(12) . . ?
O3 Mn11 Mn12 94.14(12) . . ?
O56 Mn11 Mn12 85.31(12) . . ?
O50 Mn11 Mn12 34.47(12) . . ?
O34 Mn11 Mn12 44.17(11) . . ?
O39 Mn11 Mn12 116.41(11) . . ?
Mn18 Mn11 Mn12 119.65(4) . . ?
Mn16 Mn11 Mn12 58.42(3) . . ?
Mn10 Mn11 Mn12 93.99(3) . . ?
O58 Mn12 O5 97.93(18) . . ?
O58 Mn12 O50 177.82(18) . . ?
O5 Mn12 O50 82.93(18) . . ?
O58 Mn12 O52 80.65(17) . . ?
O5 Mn12 O52 178.55(18) . . ?
O50 Mn12 O52 98.49(17) . . ?
O58 Mn12 O34 98.83(16) . . ?
O5 Mn12 O34 101.32(17) . . ?
O50 Mn12 O34 79.02(16) . . ?
O52 Mn12 O34 78.69(15) . . ?
O58 Mn12 O37 104.18(16) . . ?
O5 Mn12 O37 106.56(17) . . ?
O50 Mn12 O37 77.44(15) . . ?
O52 Mn12 O37 74.13(16) . . ?
O34 Mn12 O37 140.61(15) . . ?
O58 Mn12 Mn13 38.62(13) . . ?
O5 Mn12 Mn13 136.54(13) . . ?
O50 Mn12 Mn13 140.51(13) . . ?
O52 Mn12 Mn13 42.03(11) . . ?
O34 Mn12 Mn13 89.56(11) . . ?
O37 Mn12 Mn13 88.94(11) . . ?
O58 Mn12 Mn16 90.35(13) . . ?
O5 Mn12 Mn16 141.02(13) . . ?
O50 Mn12 Mn16 87.74(13) . . ?
O52 Mn12 Mn16 39.00(11) . . ?
O34 Mn12 Mn16 39.70(11) . . ?
O37 Mn12 Mn16 108.14(12) . . ?
Mn13 Mn12 Mn16 61.35(3) . . ?
O58 Mn12 Mn6 94.11(13) . . ?
O5 Mn12 Mn6 144.25(13) . . ?
O50 Mn12 Mn6 86.30(12) . . ?
O52 Mn12 Mn6 36.48(11) . . ?
O34 Mn12 Mn6 109.93(11) . . ?
O37 Mn12 Mn6 37.70(11) . . ?
Mn13 Mn12 Mn6 62.15(3) . . ?
Mn16 Mn12 Mn6 71.99(3) . . ?
O58 Mn12 Mn11 142.74(13) . . ?
O5 Mn12 Mn11 95.19(13) . . ?
O50 Mn12 Mn11 35.08(12) . . ?
O52 Mn12 Mn11 85.83(12) . . ?
O34 Mn12 Mn11 44.24(10) . . ?
O37 Mn12 Mn11 105.18(11) . . ?
Mn13 Mn12 Mn11 120.08(4) . . ?
Mn16 Mn12 Mn11 58.88(3) . . ?
Mn6 Mn12 Mn11 95.25(3) . . ?
O58 Mn13 O7 98.96(18) . . ?
O58 Mn13 O52 80.62(17) . . ?
O7 Mn13 O52 178.47(17) . . ?
O58 Mn13 O53 177.15(18) . . ?
O7 Mn13 O53 83.75(17) . . ?
O52 Mn13 O53 96.64(17) . . ?
O58 Mn13 O27 94.33(17) . . ?
O7 Mn13 O27 99.63(16) . . ?
O52 Mn13 O27 81.89(15) . . ?
O53 Mn13 O27 86.07(16) . . ?
O58 Mn13 O35 100.48(16) . . ?
O7 Mn13 O35 99.39(16) . . ?
O52 Mn13 O35 79.26(16) . . ?
O53 Mn13 O35 78.12(15) . . ?
O27 Mn13 O35 153.69(16) . . ?
O58 Mn13 Mn12 38.29(12) . . ?
O7 Mn13 Mn12 137.25(14) . . ?
O52 Mn13 Mn12 42.34(12) . . ?
O53 Mn13 Mn12 138.98(12) . . ?
O27 Mn13 Mn12 87.16(11) . . ?
O35 Mn13 Mn12 91.10(12) . . ?
O58 Mn13 Mn16 90.47(12) . . ?
O7 Mn13 Mn16 139.43(12) . . ?
O52 Mn13 Mn16 39.21(11) . . ?
O53 Mn13 Mn16 86.87(12) . . ?
O27 Mn13 Mn16 119.02(11) . . ?
O35 Mn13 Mn16 40.04(11) . . ?
Mn12 Mn13 Mn16 61.77(3) . . ?
O58 Mn13 Mn6 93.77(12) . . ?
O7 Mn13 Mn6 145.19(12) . . ?
O52 Mn13 Mn6 36.34(11) . . ?
O53 Mn13 Mn6 84.43(11) . . ?
O27 Mn13 Mn6 46.91(11) . . ?
O35 Mn13 Mn6 109.98(11) . . ?
Mn12 Mn13 Mn6 62.09(3) . . ?
Mn16 Mn13 Mn6 72.12(3) . . ?
O58 Mn13 Mn15 143.63(12) . . ?
O7 Mn13 Mn15 94.47(13) . . ?
O52 Mn13 Mn15 85.05(12) . . ?
O53 Mn13 Mn15 34.65(11) . . ?
O27 Mn13 Mn15 116.56(13) . . ?
O35 Mn13 Mn15 43.74(11) . . ?
Mn12 Mn13 Mn15 120.16(4) . . ?
Mn16 Mn13 Mn15 58.68(3) . . ?
Mn6 Mn13 Mn15 94.12(3) . . ?
O11 Mn14 O9 178.69(19) . . ?
O11 Mn14 O59 90.77(18) . . ?
O9 Mn14 O59 90.35(18) . . ?
O11 Mn14 O60 87.8(2) . . ?
O9 Mn14 O60 91.0(2) . . ?
O59 Mn14 O60 178.4(2) . . ?
O11 Mn14 N9 99.6(2) . . ?
O9 Mn14 N9 79.6(2) . . ?
O59 Mn14 N9 93.37(19) . . ?
O60 Mn14 N9 86.1(2) . . ?
O11 Mn14 N12 79.36(18) . . ?
O9 Mn14 N12 101.19(18) . . ?
O59 Mn14 N12 95.71(18) . . ?
O60 Mn14 N12 84.8(2) . . ?
N9 Mn14 N12 170.9(2) . . ?
O59 Mn15 O10 98.07(18) . . ?
O59 Mn15 O53 177.97(18) . . ?
O10 Mn15 O53 83.35(17) . . ?
O59 Mn15 O54 80.63(17) . . ?
O10 Mn15 O54 177.88(17) . . ?
O53 Mn15 O54 97.91(16) . . ?
O59 Mn15 O35 99.81(15) . . ?
O10 Mn15 O35 99.22(17) . . ?
O53 Mn15 O35 78.50(16) . . ?
O54 Mn15 O35 79.40(15) . . ?
O59 Mn15 O32 103.96(16) . . ?
O10 Mn15 O32 108.25(16) . . ?
O53 Mn15 O32 76.89(16) . . ?
O54 Mn15 O32 73.74(14) . . ?
O35 Mn15 O32 140.30(15) . . ?
O59 Mn15 Mn17 38.79(12) . . ?
O10 Mn15 Mn17 136.84(13) . . ?
O53 Mn15 Mn17 139.74(12) . . ?
O54 Mn15 Mn17 41.84(12) . . ?
O35 Mn15 Mn17 90.06(11) . . ?
O32 Mn15 Mn17 89.01(11) . . ?
O59 Mn15 Mn16 91.13(13) . . ?
O10 Mn15 Mn16 138.96(14) . . ?
O53 Mn15 Mn16 86.86(12) . . ?
O54 Mn15 Mn16 39.68(11) . . ?
O35 Mn15 Mn16 39.74(11) . . ?
O32 Mn15 Mn16 108.08(10) . . ?
Mn17 Mn15 Mn16 61.73(3) . . ?
O59 Mn15 Mn8 93.62(12) . . ?
O10 Mn15 Mn8 145.92(13) . . ?
O53 Mn15 Mn8 85.95(12) . . ?
O54 Mn15 Mn8 36.09(10) . . ?
O35 Mn15 Mn8 110.18(11) . . ?
O32 Mn15 Mn8 37.68(10) . . ?
Mn17 Mn15 Mn8 61.84(3) . . ?
Mn16 Mn15 Mn8 72.17(3) . . ?
O59 Mn15 Mn13 142.95(12) . . ?
O10 Mn15 Mn13 94.23(13) . . ?
O53 Mn15 Mn13 35.24(12) . . ?
O54 Mn15 Mn13 85.88(12) . . ?
O35 Mn15 Mn13 43.53(10) . . ?
O32 Mn15 Mn13 105.07(11) . . ?
Mn17 Mn15 Mn13 119.71(4) . . ?
Mn16 Mn15 Mn13 58.13(3) . . ?
Mn8 Mn15 Mn13 95.43(3) . . ?
O59 Mn15 Mn7 147.67(12) . . ?
O10 Mn15 Mn7 95.89(12) . . ?
O53 Mn15 Mn7 33.10(12) . . ?
O54 Mn15 Mn7 86.07(11) . . ?
O35 Mn15 Mn7 106.53(10) . . ?
O32 Mn15 Mn7 43.80(11) . . ?
Mn17 Mn15 Mn7 121.76(4) . . ?
Mn16 Mn15 Mn7 97.21(3) . . ?
Mn8 Mn15 Mn7 60.01(3) . . ?
Mn13 Mn15 Mn7 64.01(3) . . ?
O33 Mn16 O34 95.33(17) . . ?
O33 Mn16 O35 95.60(17) . . ?
O34 Mn16 O35 96.83(17) . . ?
O33 Mn16 O52 178.73(16) . . ?
O34 Mn16 O52 85.49(17) . . ?
O35 Mn16 O52 85.26(16) . . ?
O33 Mn16 O54 85.43(16) . . ?
O34 Mn16 O54 177.81(16) . . ?
O35 Mn16 O54 85.13(16) . . ?
O52 Mn16 O54 93.72(16) . . ?
O33 Mn16 O56 85.91(17) . . ?
O34 Mn16 O56 84.70(16) . . ?
O35 Mn16 O56 177.73(16) . . ?
O52 Mn16 O56 93.20(16) . . ?
O54 Mn16 O56 93.30(15) . . ?
O33 Mn16 Mn13 141.92(13) . . ?
O34 Mn16 Mn13 90.89(12) . . ?
O35 Mn16 Mn13 46.32(11) . . ?
O52 Mn16 Mn13 38.94(11) . . ?
O54 Mn16 Mn13 89.77(11) . . ?
O56 Mn16 Mn13 132.12(12) . . ?
O33 Mn16 Mn18 46.96(12) . . ?
O34 Mn16 Mn18 90.79(12) . . ?
O35 Mn16 Mn18 142.43(12) . . ?
O52 Mn16 Mn18 132.12(11) . . ?
O54 Mn16 Mn18 88.23(12) . . ?
O56 Mn16 Mn18 38.98(11) . . ?
Mn13 Mn16 Mn18 170.64(4) . . ?
O33 Mn16 Mn12 141.78(12) . . ?
O34 Mn16 Mn12 46.50(12) . . ?
O35 Mn16 Mn12 91.74(12) . . ?
O52 Mn16 Mn12 39.00(11) . . ?
O54 Mn16 Mn12 132.63(11) . . ?
O56 Mn16 Mn12 88.10(12) . . ?
Mn13 Mn16 Mn12 56.89(3) . . ?
Mn18 Mn16 Mn12 119.01(4) . . ?
O33 Mn16 Mn15 91.18(12) . . ?
O34 Mn16 Mn15 142.94(12) . . ?
O35 Mn16 Mn15 46.17(12) . . ?
O52 Mn16 Mn15 88.74(11) . . ?
O54 Mn16 Mn15 38.99(11) . . ?
O56 Mn16 Mn15 132.22(11) . . ?
Mn13 Mn16 Mn15 63.19(3) . . ?
Mn18 Mn16 Mn15 119.21(4) . . ?
Mn12 Mn16 Mn15 119.80(4) . . ?
O33 Mn16 Mn17 46.97(11) . . ?
O34 Mn16 Mn17 142.21(13) . . ?
O35 Mn16 Mn17 90.58(12) . . ?
O52 Mn16 Mn17 132.15(12) . . ?
O54 Mn16 Mn17 38.46(11) . . ?
O56 Mn16 Mn17 89.22(12) . . ?
Mn13 Mn16 Mn17 119.68(4) . . ?
Mn18 Mn16 Mn17 62.82(3) . . ?
Mn12 Mn16 Mn17 170.48(4) . . ?
Mn15 Mn16 Mn17 56.64(3) . . ?
O33 Mn16 Mn11 90.74(12) . . ?
O34 Mn16 Mn11 46.25(12) . . ?
O35 Mn16 Mn11 143.03(12) . . ?
O52 Mn16 Mn11 89.12(11) . . ?
O54 Mn16 Mn11 131.74(12) . . ?
O56 Mn16 Mn11 38.46(11) . . ?
Mn13 Mn16 Mn11 119.43(4) . . ?
Mn18 Mn16 Mn11 56.55(3) . . ?
Mn12 Mn16 Mn11 62.69(3) . . ?
Mn15 Mn16 Mn11 170.23(4) . . ?
Mn17 Mn16 Mn11 119.19(4) . . ?
O59 Mn17 O12 98.43(18) . . ?
O59 Mn17 O55 177.13(18) . . ?
O12 Mn17 O55 83.79(18) . . ?
O59 Mn17 O54 80.85(17) . . ?
O12 Mn17 O54 178.70(16) . . ?
O55 Mn17 O54 96.90(17) . . ?
O59 Mn17 O16 94.16(17) . . ?
O12 Mn17 O16 99.74(16) . . ?
O55 Mn17 O16 87.23(17) . . ?
O54 Mn17 O16 81.40(16) . . ?
O59 Mn17 O33 99.52(16) . . ?
O12 Mn17 O33 100.69(16) . . ?
O55 Mn17 O33 78.23(16) . . ?
O54 Mn17 O33 78.40(15) . . ?
O16 Mn17 O33 153.38(15) . . ?
O59 Mn17 Mn15 38.59(12) . . ?
O12 Mn17 Mn15 137.02(13) . . ?
O55 Mn17 Mn15 139.13(13) . . ?
O54 Mn17 Mn15 42.26(11) . . ?
O16 Mn17 Mn15 87.26(12) . . ?
O33 Mn17 Mn15 89.33(11) . . ?
O59 Mn17 Mn16 90.89(12) . . ?
O12 Mn17 Mn16 139.58(12) . . ?
O55 Mn17 Mn16 86.25(12) . . ?
O54 Mn17 Mn16 39.52(11) . . ?
O16 Mn17 Mn16 118.80(12) . . ?
O33 Mn17 Mn16 38.89(10) . . ?
Mn15 Mn17 Mn16 61.63(3) . . ?
O59 Mn17 Mn8 94.00(12) . . ?
O12 Mn17 Mn8 144.89(12) . . ?
O55 Mn17 Mn8 85.13(12) . . ?
O54 Mn17 Mn8 36.37(11) . . ?
O16 Mn17 Mn8 46.45(11) . . ?
O33 Mn17 Mn8 109.45(10) . . ?
Mn15 Mn17 Mn8 62.43(3) . . ?
Mn16 Mn17 Mn8 72.37(3) . . ?
O59 Mn17 Mn18 143.68(12) . . ?
O12 Mn17 Mn18 94.78(13) . . ?
O55 Mn17 Mn18 33.88(12) . . ?
O54 Mn17 Mn18 85.22(12) . . ?
O16 Mn17 Mn18 116.75(12) . . ?
O33 Mn17 Mn18 44.59(10) . . ?
Mn15 Mn17 Mn18 119.85(4) . . ?
Mn16 Mn17 Mn18 58.46(3) . . ?
Mn8 Mn17 Mn18 94.29(3) . . ?
O57 Mn18 O1 97.54(17) . . ?
O57 Mn18 O55 177.82(18) . . ?
O1 Mn18 O55 83.77(17) . . ?
O57 Mn18 O56 80.48(16) . . ?
O1 Mn18 O56 177.74(17) . . ?
O55 Mn18 O56 98.17(17) . . ?
O57 Mn18 O33 99.45(16) . . ?
O1 Mn18 O33 100.24(17) . . ?
O55 Mn18 O33 78.58(16) . . ?
O56 Mn18 O33 79.09(15) . . ?
O57 Mn18 O30 103.75(15) . . ?
O1 Mn18 O30 108.28(17) . . ?
O55 Mn18 O30 77.42(16) . . ?
O56 Mn18 O30 73.35(15) . . ?
O33 Mn18 O30 140.07(14) . . ?
O57 Mn18 Mn11 38.51(12) . . ?
O1 Mn18 Mn11 136.04(13) . . ?
O55 Mn18 Mn11 140.11(13) . . ?
O56 Mn18 Mn11 41.97(11) . . ?
O33 Mn18 Mn11 89.42(11) . . ?
O30 Mn18 Mn11 88.98(11) . . ?
O57 Mn18 Mn16 91.24(12) . . ?
O1 Mn18 Mn16 139.26(14) . . ?
O55 Mn18 Mn16 86.64(12) . . ?
O56 Mn18 Mn16 40.09(11) . . ?
O33 Mn18 Mn16 39.02(10) . . ?
O30 Mn18 Mn16 108.02(11) . . ?
Mn11 Mn18 Mn16 61.99(3) . . ?
O57 Mn18 Mn10 93.91(12) . . ?
O1 Mn18 Mn10 145.84(14) . . ?
O55 Mn18 Mn10 85.92(13) . . ?
O56 Mn18 Mn10 35.84(11) . . ?
O33 Mn18 Mn10 109.47(10) . . ?
O30 Mn18 Mn10 37.57(11) . . ?
Mn11 Mn18 Mn10 62.33(3) . . ?
Mn16 Mn18 Mn10 72.10(3) . . ?
O57 Mn18 Mn17 143.89(12) . . ?
O1 Mn18 Mn17 94.55(13) . . ?
O55 Mn18 Mn17 34.05(12) . . ?
O56 Mn18 Mn17 86.49(12) . . ?
O33 Mn18 Mn17 44.76(10) . . ?
O30 Mn18 Mn17 104.48(10) . . ?
Mn11 Mn18 Mn17 120.53(4) . . ?
Mn16 Mn18 Mn17 58.73(3) . . ?
Mn10 Mn18 Mn17 94.87(3) . . ?
O22 Mn19 O7 133.92(18) . . ?
O22 Mn19 O10 104.63(19) . . ?
O7 Mn19 O10 110.95(16) . . ?
O22 Mn19 N7 86.7(2) . . ?
O7 Mn19 N7 70.92(19) . . ?
O10 Mn19 N7 157.96(17) . . ?
O22 Mn19 N10 94.76(19) . . ?
O7 Mn19 N10 123.00(18) . . ?
O10 Mn19 N10 72.46(17) . . ?
N7 Mn19 N10 88.01(19) . . ?
O22 Mn19 O53 99.04(16) . . ?
O7 Mn19 O53 69.43(15) . . ?
O10 Mn19 O53 68.30(15) . . ?
N7 Mn19 O53 129.40(17) . . ?
N10 Mn19 O53 140.51(17) . . ?
O8 Mn20 O6 178.05(19) . . ?
O8 Mn20 O58 91.51(18) . . ?
O6 Mn20 O58 89.98(18) . . ?
O8 Mn20 N6 98.0(2) . . ?
O6 Mn20 N6 80.7(2) . . ?
O58 Mn20 N6 93.3(2) . . ?
O8 Mn20 O61 87.8(2) . . ?
O6 Mn20 O61 90.7(2) . . ?
O58 Mn20 O61 179.2(2) . . ?
N6 Mn20 O61 87.3(2) . . ?
O8 Mn20 N8 80.28(19) . . ?
O6 Mn20 N8 100.84(19) . . ?
O58 Mn20 N8 94.60(18) . . ?
N6 Mn20 N8 172.0(2) . . ?
O61 Mn20 N8 84.8(2) . . ?
O24 Mn21 O5 100.92(17) . . ?
O24 Mn21 O3 140.23(18) . . ?
O5 Mn21 O3 110.83(16) . . ?
O24 Mn21 N5 90.76(19) . . ?
O5 Mn21 N5 71.80(18) . . ?
O3 Mn21 N5 121.11(17) . . ?
O24 Mn21 N3 87.83(18) . . ?
O5 Mn21 N3 159.32(17) . . ?
O3 Mn21 N3 70.80(17) . . ?
N5 Mn21 N3 89.54(19) . . ?
O24 Mn21 O50 101.61(17) . . ?
O5 Mn21 O50 69.01(15) . . ?
O3 Mn21 O50 69.86(14) . . ?
N5 Mn21 O50 140.43(17) . . ?
N3 Mn21 O50 127.92(17) . . ?
O4 Mn22 O2 178.2(2) . . ?
O4 Mn22 O57 90.54(17) . . ?
O2 Mn22 O57 90.19(17) . . ?
O4 Mn22 O62 87.97(19) . . ?
O2 Mn22 O62 91.3(2) . . ?
O57 Mn22 O62 178.4(2) . . ?
O4 Mn22 N1 98.2(2) . . ?
O2 Mn22 N1 80.1(2) . . ?
O57 Mn22 N1 92.99(18) . . ?
O62 Mn22 N1 86.7(2) . . ?
O4 Mn22 N4 79.48(18) . . ?
O2 Mn22 N4 102.10(19) . . ?
O57 Mn22 N4 97.20(18) . . ?
O62 Mn22 N4 83.1(2) . . ?
N1 Mn22 N4 169.6(2) . . ?
O14 Mn23 O12 134.01(18) . . ?
O14 Mn23 O1 105.84(19) . . ?
O12 Mn23 O1 110.84(16) . . ?
O14 Mn23 N2 94.5(2) . . ?
O12 Mn23 N2 122.71(17) . . ?
O1 Mn23 N2 71.42(17) . . ?
O14 Mn23 N11 85.5(2) . . ?
O12 Mn23 N11 70.72(17) . . ?
O1 Mn23 N11 157.75(17) . . ?
N2 Mn23 N11 88.91(19) . . ?
O14 Mn23 O55 100.98(18) . . ?
O12 Mn23 O55 69.04(15) . . ?
O1 Mn23 O55 68.59(14) . . ?
N2 Mn23 O55 139.68(17) . . ?
N11 Mn23 O55 129.00(17) . . ?
C6 O1 Mn18 127.5(4) . . ?
C6 O1 Mn23 123.9(4) . . ?
Mn18 O1 Mn23 108.50(18) . . ?
C6 O2 Mn22 116.1(4) . . ?
C17 O3 Mn11 128.9(4) . . ?
C17 O3 Mn21 122.4(4) . . ?
Mn11 O3 Mn21 108.14(18) . . ?
C17 O4 Mn22 117.9(3) . . ?
C28 O5 Mn12 127.7(4) . . ?
C28 O5 Mn21 124.3(4) . . ?
Mn12 O5 Mn21 108.0(2) . . ?
C28 O6 Mn20 115.6(4) . . ?
C39 O7 Mn13 128.6(4) . . ?
C39 O7 Mn19 121.9(4) . . ?
Mn13 O7 Mn19 109.4(2) . . ?
C39 O8 Mn20 116.6(4) . . ?
C50 O9 Mn14 116.2(4) . . ?
C50 O10 Mn15 127.6(4) . . ?
C50 O10 Mn19 122.7(4) . . ?
Mn15 O10 Mn19 109.64(19) . . ?
C61 O11 Mn14 117.5(3) . . ?
C61 O12 Mn17 128.8(4) . . ?
C61 O12 Mn23 122.4(3) . . ?
Mn17 O12 Mn23 108.58(19) . . ?
C67 O13 Mn9 131.1(5) . . ?
C67 O14 Mn23 135.0(5) . . ?
C70 O15 Mn9 115.0(4) . . ?
C70 O16 Mn17 116.8(4) . . ?
C70 O16 Mn8 138.5(4) . . ?
Mn17 O16 Mn8 87.96(15) . . ?
C75 O17 Mn4 122.2(6) . . ?
C75 O17 Mn1 127.4(5) . . ?
Mn4 O17 Mn1 110.3(3) . . ?
C73 O18 Mn4 127.4(5) . . ?
C73 O18 Mn9 128.0(5) . . ?
Mn4 O18 Mn9 104.2(2) . . ?
C76 O19 Mn3 122.2(4) . . ?
C76 O19 Mn1 128.3(4) . . ?
Mn3 O19 Mn1 109.3(2) . . ?
C78 O20 Mn3 128.4(4) . . ?
C78 O20 Mn7 128.0(4) . . ?
Mn3 O20 Mn7 103.1(2) . . ?
C79 O21 Mn7 134.9(5) . . ?
C79 O22 Mn19 132.8(5) . . ?
C82 O23 Mn5 137.1(5) . . ?
C82 O24 Mn21 132.5(5) . . ?
C87 O25 Mn2 123.4(4) . . ?
C87 O25 Mn1 127.2(4) . . ?
Mn2 O25 Mn1 109.4(2) . . ?
C85 O26 Mn2 127.5(5) . . ?
C85 O26 Mn5 128.2(5) . . ?
Mn2 O26 Mn5 104.1(2) . . ?
C88 O27 Mn13 117.6(4) . . ?
C88 O27 Mn6 137.6(4) . . ?
Mn13 O27 Mn6 87.98(15) . . ?
C88 O28 Mn7 115.5(4) . . ?
C91 O29 Mn10 119.3(4) . . ?
C91 O29 Mn2 129.8(4) . . ?
Mn10 O29 Mn2 92.06(18) . . ?
C91 O29 Mn4 125.7(4) . . ?
Mn10 O29 Mn4 93.44(17) . . ?
Mn2 O29 Mn4 86.13(15) . . ?
C93 O30 Mn10 118.7(4) . . ?
C93 O30 Mn9 119.4(4) . . ?
Mn10 O30 Mn9 100.41(18) . . ?
C93 O30 Mn18 128.9(3) . . ?
Mn10 O30 Mn18 92.60(16) . . ?
Mn9 O30 Mn18 89.59(15) . . ?
C96 O31 Mn8 118.4(4) . . ?
C96 O31 Mn4 129.3(4) . . ?
Mn8 O31 Mn4 91.24(17) . . ?
C96 O31 Mn3 127.1(4) . . ?
Mn8 O31 Mn3 94.11(19) . . ?
Mn4 O31 Mn3 86.33(16) . . ?
C94 O32 Mn8 118.2(4) . . ?
C94 O32 Mn7 121.4(4) . . ?
Mn8 O32 Mn7 99.76(18) . . ?
C94 O32 Mn15 128.2(3) . . ?
Mn8 O32 Mn15 93.12(15) . . ?
Mn7 O32 Mn15 88.74(15) . . ?
C97 O33 Mn16 113.6(4) . . ?
C97 O33 Mn18 129.0(4) . . ?
Mn16 O33 Mn18 94.01(16) . . ?
C97 O33 Mn17 126.5(4) . . ?
Mn16 O33 Mn17 94.14(15) . . ?
Mn18 O33 Mn17 90.65(15) . . ?
C99A O34 Mn16 111.2(5) . . ?
C99A O34 Mn12 130.3(5) . . ?
Mn16 O34 Mn12 93.80(16) . . ?
C99A O34 Mn11 126.5(5) . . ?
Mn16 O34 Mn11 94.31(16) . . ?
Mn12 O34 Mn11 91.59(16) . . ?
C99B O35 Mn16 110.1(5) . . ?
C99B O35 Mn13 125.3(4) . . ?
Mn16 O35 Mn13 93.63(16) . . ?
C99B O35 Mn15 131.5(5) . . ?
Mn16 O35 Mn15 94.10(16) . . ?
Mn13 O35 Mn15 92.73(15) . . ?
C100 O36 Mn6 119.0(4) . . ?
C100 O36 Mn3 131.2(4) . . ?
Mn6 O36 Mn3 92.12(18) . . ?
C100 O36 Mn2 125.0(4) . . ?
Mn6 O36 Mn2 92.70(17) . . ?
Mn3 O36 Mn2 86.19(17) . . ?
C102 O37 Mn6 119.1(4) . . ?
C102 O37 Mn5 119.3(4) . . ?
Mn6 O37 Mn5 99.50(19) . . ?
C102 O37 Mn12 129.1(4) . . ?
Mn6 O37 Mn12 93.11(16) . . ?
Mn5 O37 Mn12 89.34(14) . . ?
C103 O38 Mn5 113.8(4) . . ?
C103 O39 Mn11 117.2(4) . . ?
C103 O39 Mn10 140.2(4) . . ?
Mn11 O39 Mn10 87.50(15) . . ?
C111 O40 Mn1 97.8(11) . . ?
C111 O41 N15 88.6(17) . . ?
C111 O41 O45 80.8(17) . . ?
N15 O41 O45 46.6(11) . . ?
C110 O42 Mn1 100.2(9) . . ?
C112 O43 Mn1 111.8(11) . . ?
N15 O44 C112 97.1(16) . . ?
N15 O44 C111 81.4(11) . . ?
C112 O44 C111 58.0(8) . . ?
N15 O45 O41 66.3(14) . . ?
Mn10 O47 Mn2 105.98(19) . . ?
Mn10 O47 Mn5 114.99(19) . . ?
Mn2 O47 Mn5 98.92(17) . . ?
Mn10 O47 Mn6 132.6(2) . . ?
Mn2 O47 Mn6 99.66(17) . . ?
Mn5 O47 Mn6 99.18(18) . . ?
Mn4 O48 Mn3 118.2(2) . . ?
Mn4 O48 Mn2 117.0(2) . . ?
Mn3 O48 Mn2 118.2(3) . . ?
Mn4 O48 Mn1 99.25(19) . . ?
Mn3 O48 Mn1 98.71(17) . . ?
Mn2 O48 Mn1 98.01(18) . . ?
Mn8 O49 Mn4 106.65(19) . . ?
Mn8 O49 Mn9 114.7(2) . . ?
Mn4 O49 Mn9 99.04(18) . . ?
Mn8 O49 Mn10 133.7(2) . . ?
Mn4 O49 Mn10 99.70(18) . . ?
Mn9 O49 Mn10 97.49(17) . . ?
Mn12 O50 Mn5 114.2(2) . . ?
Mn12 O50 Mn11 110.45(19) . . ?
Mn5 O50 Mn11 121.1(2) . . ?
Mn12 O50 Mn21 99.19(17) . . ?
Mn5 O50 Mn21 109.92(18) . . ?
Mn11 O50 Mn21 98.50(16) . . ?
Mn6 O51 Mn3 106.0(2) . . ?
Mn6 O51 Mn7 116.6(2) . . ?
Mn3 O51 Mn7 98.92(17) . . ?
Mn6 O51 Mn8 132.5(2) . . ?
Mn3 O51 Mn8 98.46(19) . . ?
Mn7 O51 Mn8 98.49(19) . . ?
Mn6 O52 Mn13 106.59(18) . . ?
Mn6 O52 Mn12 106.05(19) . . ?
Mn13 O52 Mn12 95.63(17) . . ?
Mn6 O52 Mn16 137.3(2) . . ?
Mn13 O52 Mn16 101.85(17) . . ?
Mn12 O52 Mn16 101.99(17) . . ?
Mn7 O53 Mn15 113.2(2) . . ?
Mn7 O53 Mn13 122.6(2) . . ?
Mn15 O53 Mn13 110.11(18) . . ?
Mn7 O53 Mn19 112.49(17) . . ?
Mn15 O53 Mn19 97.81(16) . . ?
Mn13 O53 Mn19 96.65(16) . . ?
Mn8 O54 Mn17 106.59(19) . . ?
Mn8 O54 Mn15 106.80(18) . . ?
Mn17 O54 Mn15 95.90(17) . . ?
Mn8 O54 Mn16 137.0(2) . . ?
Mn17 O54 Mn16 102.02(16) . . ?
Mn15 O54 Mn16 101.34(17) . . ?
Mn18 O55 Mn17 112.07(19) . . ?
Mn18 O55 Mn9 112.9(2) . . ?
Mn17 O55 Mn9 122.2(2) . . ?
Mn18 O55 Mn23 98.64(16) . . ?
Mn17 O55 Mn23 98.06(17) . . ?
Mn9 O55 Mn23 108.96(17) . . ?
Mn10 O56 Mn11 107.73(19) . . ?
Mn10 O56 Mn18 107.37(19) . . ?
Mn11 O56 Mn18 95.89(16) . . ?
Mn10 O56 Mn16 136.1(2) . . ?
Mn11 O56 Mn16 101.85(17) . . ?
Mn18 O56 Mn16 100.93(17) . . ?
Mn11 O57 Mn18 102.87(18) . . ?
Mn11 O57 Mn22 126.8(2) . . ?
Mn18 O57 Mn22 130.0(2) . . ?
Mn12 O58 Mn13 103.08(19) . . ?
Mn12 O58 Mn20 129.7(2) . . ?
Mn13 O58 Mn20 126.6(2) . . ?
Mn15 O59 Mn17 102.62(19) . . ?
Mn15 O59 Mn14 129.5(2) . . ?
Mn17 O59 Mn14 127.4(2) . . ?
C5 N1 C1 118.3(7) . . ?
C5 N1 Mn22 109.8(4) . . ?
C1 N1 Mn22 131.8(6) . . ?
C7 N2 C11 117.2(6) . . ?
C7 N2 Mn23 116.2(4) . . ?
C11 N2 Mn23 126.5(4) . . ?
C16 N3 C12 119.3(5) . . ?
C16 N3 Mn21 116.1(4) . . ?
C12 N3 Mn21 124.2(4) . . ?
C22 N4 C18 118.5(6) . . ?
C22 N4 Mn22 131.9(5) . . ?
C18 N4 Mn22 109.5(4) . . ?
C23 N5 C27 116.9(6) . . ?
C23 N5 Mn21 126.8(5) . . ?
C27 N5 Mn21 116.3(4) . . ?
C33 N6 C29 119.0(6) . . ?
C33 N6 Mn20 131.0(5) . . ?
C29 N6 Mn20 109.8(4) . . ?
C38 N7 C34 118.7(6) . . ?
C38 N7 Mn19 116.6(4) . . ?
C34 N7 Mn19 124.7(5) . . ?
C40 N8 C44 117.7(6) . . ?
C40 N8 Mn20 109.8(4) . . ?
C44 N8 Mn20 132.5(5) . . ?
C49 N9 C45 118.1(6) . . ?
C49 N9 Mn14 110.4(4) . . ?
C45 N9 Mn14 131.5(5) . . ?
C51 N10 C55 118.1(6) . . ?
C51 N10 Mn19 114.8(4) . . ?
C55 N10 Mn19 127.0(5) . . ?
C60 N11 C56 119.0(6) . . ?
C60 N11 Mn23 116.1(4) . . ?
C56 N11 Mn23 124.6(5) . . ?
C62 N12 C66 118.0(5) . . ?
C62 N12 Mn14 109.8(4) . . ?
C66 N12 Mn14 132.2(5) . . ?
N1 C1 C2 122.3(8) . . ?
C3 C2 C1 119.2(8) . . ?
C2 C3 C4 120.9(8) . . ?
C3 C4 C5 117.3(8) . . ?
N1 C5 C4 121.9(7) . . ?
N1 C5 C6 114.6(6) . . ?
C4 C5 C6 123.4(7) . . ?
O2 C6 O1 112.5(5) . . ?
O2 C6 C5 109.7(5) . . ?
O1 C6 C5 107.4(5) . . ?
O2 C6 C7 108.2(5) . . ?
O1 C6 C7 107.5(5) . . ?
C5 C6 C7 111.6(5) . . ?
N2 C7 C8 122.7(6) . . ?
N2 C7 C6 118.8(5) . . ?
C8 C7 C6 118.5(6) . . ?
C9 C8 C7 119.1(7) . . ?
C8 C9 C10 118.4(7) . . ?
C11 C10 C9 119.3(7) . . ?
N2 C11 C10 123.2(7) . . ?
N3 C12 C13 121.9(6) . . ?
C12 C13 C14 118.7(6) . . ?
C15 C14 C13 119.2(6) . . ?
C16 C15 C14 119.2(6) . . ?
N3 C16 C15 121.8(6) . . ?
N3 C16 C17 117.4(5) . . ?
C15 C16 C17 120.7(6) . . ?
O4 C17 O3 112.8(5) . . ?
O4 C17 C16 108.1(5) . . ?
O3 C17 C16 107.2(5) . . ?
O4 C17 C18 109.2(5) . . ?
O3 C17 C18 105.2(5) . . ?
C16 C17 C18 114.5(5) . . ?
N4 C18 C19 122.8(6) . . ?
N4 C18 C17 112.9(5) . . ?
C19 C18 C17 124.0(6) . . ?
C18 C19 C20 119.3(6) . . ?
C21 C20 C19 118.1(6) . . ?
C22 C21 C20 119.9(6) . . ?
N4 C22 C21 121.4(7) . . ?
N5 C23 C24 123.9(7) . . ?
C23 C24 C25 118.8(7) . . ?
C26 C25 C24 118.5(8) . . ?
C25 C26 C27 119.3(7) . . ?
N5 C27 C26 122.6(6) . . ?
N5 C27 C28 117.9(6) . . ?
C26 C27 C28 119.5(6) . . ?
O6 C28 O5 113.0(5) . . ?
O6 C28 C29 109.6(5) . . ?
O5 C28 C29 107.2(5) . . ?
O6 C28 C27 107.8(5) . . ?
O5 C28 C27 108.3(5) . . ?
C29 C28 C27 111.1(6) . . ?
N6 C29 C30 120.5(7) . . ?
N6 C29 C28 114.4(6) . . ?
C30 C29 C28 125.1(7) . . ?
C31 C30 C29 119.8(7) . . ?
C32 C31 C30 120.4(8) . . ?
C31 C32 C33 117.7(8) . . ?
N6 C33 C32 122.6(8) . . ?
N7 C34 C35 123.1(8) . . ?
C34 C35 C36 118.1(7) . . ?
C37 C36 C35 118.7(8) . . ?
C38 C37 C36 118.9(8) . . ?
N7 C38 C37 122.5(6) . . ?
N7 C38 C39 116.4(6) . . ?
C37 C38 C39 121.1(7) . . ?
O8 C39 O7 113.5(5) . . ?
O8 C39 C40 109.0(5) . . ?
O7 C39 C40 105.9(5) . . ?
O8 C39 C38 107.6(5) . . ?
O7 C39 C38 107.5(6) . . ?
C40 C39 C38 113.4(5) . . ?
N8 C40 C41 121.1(6) . . ?
N8 C40 C39 113.6(5) . . ?
C41 C40 C39 125.1(6) . . ?
C42 C41 C40 120.3(6) . . ?
C41 C42 C43 118.8(6) . . ?
C44 C43 C42 118.9(6) . . ?
C43 C44 N8 123.1(7) . . ?
C46 C45 N9 122.8(8) . . ?
C45 C46 C47 119.1(8) . . ?
C46 C47 C48 119.3(7) . . ?
C49 C48 C47 117.9(8) . . ?
N9 C49 C48 122.7(7) . . ?
N9 C49 C50 113.9(5) . . ?
C48 C49 C50 123.3(7) . . ?
O9 C50 O10 112.6(5) . . ?
O9 C50 C51 107.8(5) . . ?
O10 C50 C51 108.6(5) . . ?
O9 C50 C49 110.1(5) . . ?
O10 C50 C49 106.7(5) . . ?
C51 C50 C49 111.2(5) . . ?
N10 C51 C52 122.0(6) . . ?
N10 C51 C50 119.5(6) . . ?
C52 C51 C50 118.5(6) . . ?
C53 C52 C51 119.2(7) . . ?
C54 C53 C52 118.9(7) . . ?
C53 C54 C55 118.5(7) . . ?
N10 C55 C54 123.2(7) . . ?
N11 C56 C57 122.3(7) . . ?
C56 C57 C58 118.8(7) . . ?
C59 C58 C57 118.1(7) . . ?
C58 C59 C60 120.2(7) . . ?
N11 C60 C59 121.6(6) . . ?
N11 C60 C61 116.7(6) . . ?
C59 C60 C61 121.6(6) . . ?
O11 C61 O12 113.5(5) . . ?
O11 C61 C60 108.1(5) . . ?
O12 C61 C60 107.9(5) . . ?
O11 C61 C62 109.4(5) . . ?
O12 C61 C62 104.8(5) . . ?
C60 C61 C62 113.2(5) . . ?
N12 C62 C63 122.1(5) . . ?
N12 C62 C61 113.3(5) . . ?
C63 C62 C61 124.4(6) . . ?
C64 C63 C62 118.7(6) . . ?
C65 C64 C63 119.6(6) . . ?
C64 C65 C66 119.3(6) . . ?
N12 C66 C65 122.3(6) . . ?
O14 C67 O13 126.0(7) . . ?
O14 C67 C68 115.5(9) . . ?
O13 C67 C68 118.6(8) . . ?
C69B C68 C67 114.5(16) . . ?
C69A C68 C67 112.1(16) . . ?
O15 C70 O16 123.3(7) . . ?
O15 C70 C71 120.9(6) . . ?
O16 C70 C71 115.8(6) . . ?
C70 C71 C72 114.6(7) . . ?
O18 C73 C74B 110.9(8) . . ?
O18 C73 C74A 110.8(15) . . ?
C75 C74A C73 114.2(12) . . ?
C73 C74B C75 113.5(10) . . ?
O17 C75 C74A 121.7(16) . . ?
O17 C75 C74B 115.1(9) . . ?
O19 C76 C77A 119.5(10) . . ?
O19 C76 C77B 114.4(8) . . ?
C76 C77A C78 114.4(10) . . ?
C76 C77B C78 113.9(10) . . ?
O20 C78 C77B 109.5(7) . . ?
O20 C78 C77A 110.1(9) . . ?
O22 C79 O21 125.1(6) . . ?
O22 C79 C80 119.4(7) . . ?
O21 C79 C80 115.3(7) . . ?
C81A C80 C79 113.5(11) . . ?
C81B C80 C79 111(2) . . ?
O24 C82 O23 124.5(7) . . ?
O24 C82 C83 116.5(8) . . ?
O23 C82 C83 119.0(7) . . ?
C82 C83 C84 115.4(9) . . ?
O26 C85 C86 111.5(7) . . ?
C85 C86 C87 114.0(7) . . ?
O25 C87 C86 113.9(6) . . ?
O28 C88 O27 122.1(7) . . ?
O28 C88 C89 120.9(7) . . ?
O27 C88 C89 117.0(7) . . ?
C90 C89 C88 115.5(8) . . ?
O29 C91 C92 113.4(6) . . ?
C91 C92 C93 115.2(6) . . ?
O30 C93 C92 111.0(5) . . ?
O32 C94 C95 111.1(6) . . ?
C96 C95 C94 115.5(6) . . ?
O31 C96 C95 113.0(6) . . ?
O33 C97 C98A 112.0(6) . . ?
O33 C97 C98B 114.7(6) . . ?
C97 C98A C99A 115.0(9) . . ?
O34 C99A C98A 115.8(8) . . ?
C99B C98B C97 114.8(8) . . ?
O35 C99B C98B 113.1(8) . . ?
O36 C100 C101 113.0(6) . . ?
C100 C101 C102 116.6(6) . . ?
O37 C102 C101 111.6(6) . . ?
O38 C103 O39 122.2(6) . . ?
O38 C103 C104 122.5(7) . . ?
O39 C103 C104 115.3(7) . . ?
C205 C104 C103 114.6(13) . . ?
C105 C104 C103 118.8(9) . . ?
C106 N13 C110 120.0 . . ?
C106 N13 Mn1 126.1(11) . . ?
C110 N13 Mn1 113.6(11) . . ?
C107 C106 N13 120.0 . . ?
C108 C107 C106 120.0 . . ?
C109 C108 C107 120.0 . . ?
C108 C109 C110 120.0 . . ?
C109 C110 N13 120.0 . . ?
C109 C110 C111 130.6(15) . . ?
N13 C110 C111 109.4(15) . . ?
C109 C110 O42 115.9(9) . . ?
C111 C110 O42 112.5(16) . . ?
O41 C111 O40 111(2) . . ?
O41 C111 C110 100(2) . . ?
O40 C111 C110 103.6(16) . . ?
O41 C111 C112 113(2) . . ?
O40 C111 C112 120.1(19) . . ?
C110 C111 C112 106.9(19) . . ?
O41 C111 O44 76.7(15) . . ?
O40 C111 O44 167.8(18) . . ?
C110 C111 O44 83.8(12) . . ?
C112 C111 O44 47.8(12) . . ?
C113 C112 N14 120.0 . . ?
C113 C112 O44 75.9(16) . . ?
N14 C112 O44 149(2) . . ?
C113 C112 O43 117.5(10) . . ?
O44 C112 O43 143(3) . . ?
C113 C112 C111 133(2) . . ?
N14 C112 C111 104.4(19) . . ?
O44 C112 C111 74.2(12) . . ?
O43 C112 C111 108.5(19) . . ?
C112 C113 C114 120.0 . . ?
C112 C113 N15 73.8(15) . . ?
C114 C113 N15 163.3(16) . . ?
C113 C114 C115 120.0 . . ?
C116 C115 C114 120.0 . . ?
C115 C116 N14 120.0 . . ?
C116 N14 C112 120.0 . . ?
C116 N14 Mn1 121.4(16) . . ?
C112 N14 Mn1 117.6(16) . . ?
O45 N15 O46 122.1(13) . . ?
O45 N15 O44 118.2(11) . . ?
O46 N15 O44 119.1(12) . . ?
O45 N15 O41 67.1(14) . . ?
O46 N15 O41 102.2(14) . . ?
O44 N15 O41 93.0(15) . . ?
O45 N15 C113 86.7(13) . . ?
O46 N15 C113 127.7(13) . . ?
O44 N15 C113 62.0(11) . . ?
O41 N15 C113 130.0(13) . . ?

loop_
_geom_bond_atom_site_label_1
_geom_bond_atom_site_label_2
_geom_bond_distance
_geom_bond_site_symmetry_2
_geom_bond_publ_flag
Mn1 O25 2.180(5) . ?
Mn1 O17 2.187(6) . ?
Mn1 O19 2.207(5) . ?
Mn1 N13 2.212(15) . ?
Mn1 N14 2.226(17) . ?
Mn1 O42 2.279(10) . ?
Mn1 O40 2.286(7) . ?
Mn1 O43 2.295(9) . ?
Mn1 O48 2.455(4) . ?
Mn2 O25 1.869(4) . ?
Mn2 O26 1.872(5) . ?
Mn2 O48 1.904(5) . ?
Mn2 O47 1.949(4) . ?
Mn2 O29 2.338(5) . ?
Mn2 O36 2.414(5) . ?
Mn2 Mn5 3.0554(14) . ?
Mn2 Mn10 3.0744(13) . ?
Mn2 Mn6 3.1479(13) . ?
Mn2 Mn4 3.2237(17) . ?
Mn3 O19 1.852(4) . ?
Mn3 O20 1.884(5) . ?
Mn3 O48 1.891(5) . ?
Mn3 O51 1.956(4) . ?
Mn3 O36 2.350(5) . ?
Mn3 O31 2.366(5) . ?
Mn3 Mn7 3.0195(14) . ?
Mn3 Mn6 3.0822(14) . ?
Mn3 Mn8 3.1493(14) . ?
Mn3 Mn4 3.2340(16) . ?
Mn4 O17 1.854(4) . ?
Mn4 O48 1.878(5) . ?
Mn4 O18 1.880(6) . ?
Mn4 O49 1.946(4) . ?
Mn4 O31 2.361(5) . ?
Mn4 O29 2.383(5) . ?
Mn4 Mn8 3.0729(13) . ?
Mn4 Mn9 3.0894(15) . ?
Mn4 Mn10 3.1451(13) . ?
Mn5 O50 1.969(4) . ?
Mn5 O26 2.003(4) . ?
Mn5 O23 2.012(6) . ?
Mn5 O47 2.071(4) . ?
Mn5 O38 2.166(5) . ?
Mn5 O37 2.295(4) . ?
Mn5 Mn6 3.2271(14) . ?
Mn6 O51 1.903(5) . ?
Mn6 O36 1.910(4) . ?
Mn6 O37 1.921(5) . ?
Mn6 O52 1.941(4) . ?
Mn6 O47 2.167(4) . ?
Mn6 O27 2.294(4) . ?
Mn6 Mn12 3.1372(13) . ?
Mn6 Mn13 3.1390(12) . ?
Mn7 O53 1.924(4) . ?
Mn7 O20 1.972(4) . ?
Mn7 O21 1.998(5) . ?
Mn7 O51 2.017(4) . ?
Mn7 O28 2.144(5) . ?
Mn7 O32 2.242(5) . ?
Mn7 Mn8 3.1951(14) . ?
Mn7 Mn15 3.2385(12) . ?
Mn8 O49 1.885(4) . ?
Mn8 O31 1.916(4) . ?
Mn8 O32 1.928(4) . ?
Mn8 O54 1.937(4) . ?
Mn8 O51 2.198(5) . ?
Mn8 O16 2.271(5) . ?
Mn8 Mn17 3.1313(12) . ?
Mn8 Mn15 3.1486(12) . ?
Mn9 O55 2.005(4) . ?
Mn9 O18 2.032(4) . ?
Mn9 O13 2.047(6) . ?
Mn9 O49 2.113(5) . ?
Mn9 O15 2.156(5) . ?
Mn9 O30 2.252(4) . ?
Mn9 Mn10 3.2155(15) . ?
Mn10 O47 1.901(4) . ?
Mn10 O29 1.914(4) . ?
Mn10 O30 1.924(5) . ?
Mn10 O56 1.934(4) . ?
Mn10 O49 2.164(4) . ?
Mn10 O39 2.312(4) . ?
Mn10 Mn18 3.1517(12) . ?
Mn10 Mn11 3.1537(12) . ?
Mn11 O57 1.872(4) . ?
Mn11 O3 1.899(4) . ?
Mn11 O56 1.971(4) . ?
Mn11 O50 1.975(4) . ?
Mn11 O34 2.247(4) . ?
Mn11 O39 2.248(4) . ?
Mn11 Mn18 2.9317(13) . ?
Mn11 Mn16 3.1019(12) . ?
Mn11 Mn12 3.2193(12) . ?
Mn12 O58 1.867(4) . ?
Mn12 O5 1.896(4) . ?
Mn12 O50 1.944(4) . ?
Mn12 O52 1.986(4) . ?
Mn12 O34 2.244(4) . ?
Mn12 O37 2.378(4) . ?
Mn12 Mn13 2.9345(13) . ?
Mn12 Mn16 3.0868(13) . ?
Mn13 O58 1.881(4) . ?
Mn13 O7 1.896(4) . ?
Mn13 O52 1.974(4) . ?
Mn13 O53 1.985(4) . ?
Mn13 O27 2.225(4) . ?
Mn13 O35 2.228(4) . ?
Mn13 Mn16 3.0745(12) . ?
Mn13 Mn15 3.2311(13) . ?
Mn14 O11 1.859(4) . ?
Mn14 O9 1.882(4) . ?
Mn14 O59 1.962(4) . ?
Mn14 O60 2.118(5) . ?
Mn14 N9 2.177(5) . ?
Mn14 N12 2.201(5) . ?
Mn15 O59 1.876(4) . ?
Mn15 O10 1.892(4) . ?
Mn15 O53 1.956(4) . ?
Mn15 O54 1.984(4) . ?
Mn15 O35 2.236(4) . ?
Mn15 O32 2.387(4) . ?
Mn15 Mn17 2.9353(13) . ?
Mn15 Mn16 3.0925(12) . ?
Mn16 O33 1.948(4) . ?
Mn16 O34 1.976(4) . ?
Mn16 O35 1.982(4) . ?
Mn16 O52 1.986(4) . ?
Mn16 O54 2.014(4) . ?
Mn16 O56 2.024(4) . ?
Mn16 Mn18 3.0865(12) . ?
Mn16 Mn17 3.0953(12) . ?
Mn17 O59 1.884(4) . ?
Mn17 O12 1.898(4) . ?
Mn17 O55 1.946(4) . ?
Mn17 O54 1.968(4) . ?
Mn17 O16 2.238(4) . ?
Mn17 O33 2.269(4) . ?
Mn17 Mn18 3.2215(13) . ?
Mn18 O57 1.877(4) . ?
Mn18 O1 1.896(4) . ?
Mn18 O55 1.938(4) . ?
Mn18 O56 1.977(4) . ?
Mn18 O33 2.262(4) . ?
Mn18 O30 2.411(4) . ?
Mn19 O22 2.088(4) . ?
Mn19 O7 2.131(4) . ?
Mn19 O10 2.140(4) . ?
Mn19 N7 2.299(6) . ?
Mn19 N10 2.321(5) . ?
Mn19 O53 2.403(4) . ?
Mn20 O8 1.850(4) . ?
Mn20 O6 1.874(5) . ?
Mn20 O58 1.982(4) . ?
Mn20 N6 2.145(6) . ?
Mn20 O61 2.149(5) . ?
Mn20 N8 2.152(5) . ?
Mn21 O24 2.097(5) . ?
Mn21 O5 2.142(4) . ?
Mn21 O3 2.143(4) . ?
Mn21 N5 2.303(5) . ?
Mn21 N3 2.309(5) . ?
Mn21 O50 2.339(4) . ?
Mn22 O4 1.855(4) . ?
Mn22 O2 1.871(4) . ?
Mn22 O57 1.970(4) . ?
Mn22 O62 2.127(5) . ?
Mn22 N1 2.164(6) . ?
Mn22 N4 2.194(5) . ?
Mn23 O14 2.088(5) . ?
Mn23 O12 2.137(4) . ?
Mn23 O1 2.150(4) . ?
Mn23 N2 2.311(5) . ?
Mn23 N11 2.321(6) . ?
Mn23 O55 2.380(4) . ?
O1 C6 1.416(7) . ?
O2 C6 1.393(7) . ?
O3 C17 1.415(7) . ?
O4 C17 1.382(7) . ?
O5 C28 1.416(8) . ?
O6 C28 1.401(8) . ?
O7 C39 1.405(8) . ?
O8 C39 1.394(8) . ?
O9 C50 1.388(7) . ?
O10 C50 1.426(7) . ?
O11 C61 1.388(7) . ?
O12 C61 1.401(7) . ?
O13 C67 1.267(10) . ?
O14 C67 1.243(9) . ?
O15 C70 1.234(8) . ?
O16 C70 1.296(8) . ?
O17 C75 1.407(10) . ?
O18 C73 1.436(9) . ?
O19 C76 1.455(9) . ?
O20 C78 1.444(8) . ?
O21 C79 1.282(9) . ?
O22 C79 1.247(8) . ?
O23 C82 1.272(9) . ?
O24 C82 1.265(8) . ?
O25 C87 1.412(9) . ?
O26 C85 1.434(8) . ?
O27 C88 1.281(8) . ?
O28 C88 1.245(8) . ?
O29 C91 1.422(8) . ?
O30 C93 1.467(7) . ?
O31 C96 1.422(8) . ?
O32 C94 1.457(7) . ?
O33 C97 1.463(7) . ?
O34 C99A 1.473(10) . ?
O35 C99B 1.468(10) . ?
O36 C100 1.436(8) . ?
O37 C102 1.446(7) . ?
O38 C103 1.244(8) . ?
O39 C103 1.278(8) . ?
O40 C111 1.436(10) . ?
O41 C111 1.431(10) . ?
O41 N15 1.55(3) . ?
O41 O45 1.56(3) . ?
O42 C110 1.66(3) . ?
O43 C112 1.43(4) . ?
O44 N15 1.277(14) . ?
O44 C112 1.42(3) . ?
O44 C111 1.843(16) . ?
O45 N15 1.228(13) . ?
O46 N15 1.231(13) . ?
N1 C5 1.331(9) . ?
N1 C1 1.351(9) . ?
N2 C7 1.323(8) . ?
N2 C11 1.341(8) . ?
N3 C16 1.339(8) . ?
N3 C12 1.360(8) . ?
N4 C22 1.356(8) . ?
N4 C18 1.359(8) . ?
N5 C23 1.336(8) . ?
N5 C27 1.350(8) . ?
N6 C33 1.333(9) . ?
N6 C29 1.350(9) . ?
N7 C38 1.326(9) . ?
N7 C34 1.356(8) . ?
N8 C40 1.347(8) . ?
N8 C44 1.363(8) . ?
N9 C49 1.330(9) . ?
N9 C45 1.367(9) . ?
N10 C51 1.326(8) . ?
N10 C55 1.345(8) . ?
N11 C60 1.327(8) . ?
N11 C56 1.350(8) . ?
N12 C62 1.345(8) . ?
N12 C66 1.350(8) . ?
C1 C2 1.373(12) . ?
C2 C3 1.345(13) . ?
C3 C4 1.374(11) . ?
C4 C5 1.415(10) . ?
C5 C6 1.529(9) . ?
C6 C7 1.529(9) . ?
C7 C8 1.413(9) . ?
C8 C9 1.357(10) . ?
C9 C10 1.380(11) . ?
C10 C11 1.378(10) . ?
C12 C13 1.379(9) . ?
C13 C14 1.395(10) . ?
C14 C15 1.388(9) . ?
C15 C16 1.387(9) . ?
C16 C17 1.513(8) . ?
C17 C18 1.535(8) . ?
C18 C19 1.366(9) . ?
C19 C20 1.399(9) . ?
C20 C21 1.396(10) . ?
C21 C22 1.385(10) . ?
C23 C24 1.379(10) . ?
C24 C25 1.385(11) . ?
C25 C26 1.375(11) . ?
C26 C27 1.392(10) . ?
C27 C28 1.526(9) . ?
C28 C29 1.522(9) . ?
C29 C30 1.389(10) . ?
C30 C31 1.365(11) . ?
C31 C32 1.359(12) . ?
C32 C33 1.400(11) . ?
C34 C35 1.367(10) . ?
C35 C36 1.410(12) . ?
C36 C37 1.391(10) . ?
C37 C38 1.387(10) . ?
C38 C39 1.529(9) . ?
C39 C40 1.519(9) . ?
C40 C41 1.391(9) . ?
C41 C42 1.368(9) . ?
C42 C43 1.381(10) . ?
C43 C44 1.363(10) . ?
C45 C46 1.347(10) . ?
C46 C47 1.381(12) . ?
C47 C48 1.399(11) . ?
C48 C49 1.384(9) . ?
C49 C50 1.537(9) . ?
C50 C51 1.520(9) . ?
C51 C52 1.403(10) . ?
C52 C53 1.378(11) . ?
C53 C54 1.378(11) . ?
C54 C55 1.381(9) . ?
C56 C57 1.391(10) . ?
C57 C58 1.397(11) . ?
C58 C59 1.374(9) . ?
C59 C60 1.400(9) . ?
C60 C61 1.521(9) . ?
C61 C62 1.539(8) . ?
C62 C63 1.389(8) . ?
C63 C64 1.377(8) . ?
C64 C65 1.362(10) . ?
C65 C66 1.377(9) . ?
C67 C68 1.497(12) . ?
C68 C69B 1.44(3) . ?
C68 C69A 1.47(3) . ?
C70 C71 1.511(10) . ?
C71 C72 1.517(10) . ?
C73 C74B 1.510(9) . ?
C73 C74A 1.516(10) . ?
C74A C75 1.494(10) . ?
C74B C75 1.513(9) . ?
C76 C77A 1.470(9) . ?
C76 C77B 1.501(9) . ?
C77A C78 1.535(9) . ?
C77B C78 1.512(15) . ?
C79 C80 1.514(10) . ?
C80 C81A 1.471(13) . ?
C80 C81B 1.49(2) . ?
C82 C83 1.493(10) . ?
C83 C84 1.539(13) . ?
C85 C86 1.489(12) . ?
C86 C87 1.524(11) . ?
C88 C89 1.493(10) . ?
C89 C90 1.485(13) . ?
C91 C92 1.523(10) . ?
C92 C93 1.533(9) . ?
C94 C95 1.525(9) . ?
C95 C96 1.511(10) . ?
C97 C98A 1.474(13) . ?
C97 C98B 1.516(7) . ?
C98A C99A 1.497(16) . ?
C98B C99B 1.487(7) . ?
C100 C101 1.510(10) . ?
C101 C102 1.511(9) . ?
C103 C104 1.506(10) . ?
C104 C205 1.430(17) . ?
C104 C105 1.463(13) . ?
N13 C106 1.3900 . ?
N13 C110 1.3900 . ?
C106 C107 1.3900 . ?
C107 C108 1.3900 . ?
C108 C109 1.3900 . ?
C109 C110 1.3900 . ?
C110 C111 1.589(19) . ?
C111 C112 1.624(18) . ?
C112 C113 1.3900 . ?
C112 N14 1.3900 . ?
C113 C114 1.3900 . ?
C113 N15 1.91(3) . ?
C114 C115 1.3900 . ?
C115 C116 1.3900 . ?
C116 N14 1.3900 . ?
